data_7132979
loop_
_publ_author_name
'Zhao, Zichen'
'Zhao, Mengyun'
'Deng, Lan'
'Li, Qing'
'Zhang, Jing'
'Su, Haifeng'
'Lv, Hongjin'
'Yang, Guo-Yu'

_publ_section_title
;
 Two structurally new Lindqvist hexaniobate-templated silver thiolate
 clusters.
;
_journal_issue 41
_journal_name_full 'Chemical communications (Cambridge, England)'
_journal_page_first 5415
_journal_page_last 5418
_journal_paper_doi 10.1039/d4cc00681j
_journal_volume 60
_journal_year 2024
_chemical_absolute_configuration rmad
_chemical_formula_moiety 'C82 H183 Ag41 K Nb6 O31 S26.5, 2[H3O], 2[H9O4], 1.5[H2O]'
_chemical_formula_sum 'C82 H210 Ag41 K Nb6 O42.5 S26.5'
_chemical_formula_weight 7745.31
_space_group_crystal_system tetragonal
_space_group_IT_number 94
_space_group_name_Hall 'P 4n 2n'
_space_group_name_H-M_alt 'P 42 21 2'
_atom_sites_solution_hydrogens difmap
_atom_sites_solution_primary dual
_audit_creation_date 2024-04-17
_audit_creation_method
;
Olex2 1.3
(compiled 2020.11.12 svn.r5f609507 for OlexSys, GUI svn.r6408)
;
_audit_update_record
;
2024-04-17 deposited with the CCDC.	2024-04-23 downloaded from the CCDC.
;
_cell_angle_alpha 90
_cell_angle_beta 90
_cell_angle_gamma 90
_cell_formula_units_Z 4
_cell_length_a 32.1512(5)
_cell_length_b 32.1512(5)
_cell_length_c 17.6732(3)
_cell_measurement_reflns_used 22600
_cell_measurement_temperature 179.99(10)
_cell_measurement_theta_max 23.7790
_cell_measurement_theta_min 2.3650
_cell_volume 18268.8(5)
_computing_cell_refinement 'CrysAlisPro 1.171.42.72a (Rigaku OD, 2022)'
_computing_data_collection 'CrysAlisPro 1.171.42.72a (Rigaku OD, 2022)'
_computing_data_reduction 'CrysAlisPro 1.171.42.72a (Rigaku OD, 2022)'
_computing_molecular_graphics 'Olex2 1.3 (Dolomanov et al., 2009)'
_computing_publication_material 'Olex2 1.3 (Dolomanov et al., 2009)'
_computing_structure_refinement 'SHELXL 2018/3 (Sheldrick, 2015)'
_computing_structure_solution 'SHELXT  (Sheldrick, 2015)'
_diffrn_ambient_environment N~2~
_diffrn_ambient_temperature 179.99(10)
_diffrn_detector 'Hybrid Pixel Array Detector'
_diffrn_detector_area_resol_mean 10.0000
_diffrn_detector_type HyPix
_diffrn_measured_fraction_theta_full 0.998
_diffrn_measured_fraction_theta_max 0.858
_diffrn_measurement_details
;
List of Runs (angles in degrees, time in seconds):

  # Type    Start    End  Width  t~exp~   \w     \q     \k     \f   Frames
#--------------------------------------------------------------------------
  1  \w    -45.00  30.00   0.50   10.00    --   11.28 -27.00  34.00  150
  2  \w     64.00  90.00   0.50   10.00    --   11.28 178.00  30.00   52
  3  \w    -74.00 -30.00   0.50   10.00    --   11.28 -19.00 120.00   88
  4  \w      5.00  30.00   0.50   10.00    --  -14.56 -99.00-150.00   50
;
_diffrn_measurement_device 'four-circle diffractometer'
_diffrn_measurement_device_type 'XtaLAB Synergy R, DW system, HyPix'
_diffrn_measurement_method '\w scans'
_diffrn_orient_matrix_type 'CrysAlisPro convention (1999,Acta A55,543-557)'
_diffrn_orient_matrix_UB_11 0.0124823000
_diffrn_orient_matrix_UB_12 0.0178648000
_diffrn_orient_matrix_UB_13 0.0062399000
_diffrn_orient_matrix_UB_21 -0.0164247000
_diffrn_orient_matrix_UB_22 0.0128692000
_diffrn_orient_matrix_UB_23 -0.0130424000
_diffrn_orient_matrix_UB_31 -0.0077949000
_diffrn_orient_matrix_UB_32 0.0014957000
_diffrn_orient_matrix_UB_33 0.0374429000
_diffrn_radiation_monochromator mirror
_diffrn_radiation_probe x-ray
_diffrn_radiation_type 'Mo K\a'
_diffrn_radiation_wavelength 0.71073
_diffrn_reflns_av_R_equivalents 0.0573
_diffrn_reflns_av_unetI/netI 0.0920
_diffrn_reflns_Laue_measured_fraction_full 0.998
_diffrn_reflns_Laue_measured_fraction_max 0.858
_diffrn_reflns_limit_h_max 24
_diffrn_reflns_limit_h_min -43
_diffrn_reflns_limit_k_max 40
_diffrn_reflns_limit_k_min -33
_diffrn_reflns_limit_l_max 22
_diffrn_reflns_limit_l_min -22
_diffrn_reflns_number 77451
_diffrn_reflns_point_group_measured_fraction_full 0.999
_diffrn_reflns_point_group_measured_fraction_max 0.824
_diffrn_reflns_theta_full 25.242
_diffrn_reflns_theta_max 30.141
_diffrn_reflns_theta_min 2.003
_diffrn_source 'Rotating-anode X-ray tube'
_diffrn_source_type 'Rigaku (Mo) X-ray Source'
_exptl_absorpt_coefficient_mu 5.017
_exptl_absorpt_correction_T_max 1.00000
_exptl_absorpt_correction_T_min 0.21501
_exptl_absorpt_correction_type multi-scan
_exptl_absorpt_process_details
;
CrysAlisPro 1.171.42.72a (Rigaku Oxford Diffraction, 2022)
Empirical absorption correction using spherical harmonics,
implemented in SCALE3 ABSPACK scaling algorithm.
;
_exptl_crystal_colour 'clear light red'
_exptl_crystal_colour_lustre clear
_exptl_crystal_colour_modifier light
_exptl_crystal_colour_primary red
_exptl_crystal_density_diffrn 2.816
_exptl_crystal_description plate
_exptl_crystal_F_000 14632
_exptl_crystal_size_max 0.3
_exptl_crystal_size_mid 0.3
_exptl_crystal_size_min 0.2
_refine_diff_density_max 2.542
_refine_diff_density_min -2.224
_refine_diff_density_rms 0.228
_refine_ls_abs_structure_details
;
 Flack x determined using 4233 quotients [(I+)-(I-)]/[(I+)+(I-)]
 (Parsons, Flack and Wagner, Acta Cryst. B69 (2013) 249-259).
;
_refine_ls_abs_structure_Flack -0.009(14)
_refine_ls_extinction_method none
_refine_ls_goodness_of_fit_ref 1.074
_refine_ls_hydrogen_treatment constr
_refine_ls_matrix_type full
_refine_ls_number_parameters 796
_refine_ls_number_reflns 22246
_refine_ls_number_restraints 314
_refine_ls_restrained_S_all 1.070
_refine_ls_R_factor_all 0.1399
_refine_ls_R_factor_gt 0.0800
_refine_ls_shift/su_max 0.003
_refine_ls_shift/su_mean 0.000
_refine_ls_structure_factor_coef Fsqd
_refine_ls_weighting_details 'w=1/[\s^2^(Fo^2^)+(0.1310P)^2^] where P=(Fo^2^+2Fc^2^)/3'
_refine_ls_weighting_scheme calc
_refine_ls_wR_factor_gt 0.2074
_refine_ls_wR_factor_ref 0.2356
_reflns_Friedel_coverage 0.769
_reflns_Friedel_fraction_full 0.999
_reflns_Friedel_fraction_max 0.783
_reflns_number_gt 12930
_reflns_number_total 22246
_reflns_threshold_expression 'I > 2\s(I)'
_cod_data_source_file d4cc00681j2.cif
_cod_data_source_block 2_auto
_cod_depositor_comments 'Adding full bibliography for 7132978--7132979.cif.'
_cod_original_cell_volume 18268.8(6)
_cod_original_formula_sum 'C82 H210 Ag41 K Nb6 O42.50 S26.50'
_cod_database_code 7132979
_shelx_shelxl_version_number 2018/3
_shelx_space_group_comment
;
The symmetry employed for this shelxl refinement is uniquely defined
by the following loop, which should always be used as a source of
symmetry information in preference to the above space-group names.
They are only intended as comments.
;
_shelx_estimated_absorpt_t_max 0.434
_shelx_estimated_absorpt_t_min 0.314
_reflns_odcompleteness_completeness 99.89
_reflns_odcompleteness_iscentric 1
_reflns_odcompleteness_theta 26.32
_olex2_refinement_description
;
1. Shared sites
{Ag29, K1}
2. Restrained distances
 C34-C36
 2.5 with sigma of 0.02
 C36-C35
 1.5 with sigma of 0.02
 C34-C35
 1.5 with sigma of 0.02
 C9-C7
 2.5 with sigma of 0.02
 O14-O13
 2.5 with sigma of 0.02
 C1-C3
 2.5 with sigma of 0.02
 S1-C2
 1.9 with sigma of 0.02
 C3-C2
 1.6 with sigma of 0.02
 C2-C1
 1.6 with sigma of 0.02
 C31-C33
 2.5 with sigma of 0.02
 C32-C33
 1.5 with sigma of 0.02
 C31-C32
 1.5 with sigma of 0.02
 S11-C32
 1.9 with sigma of 0.02
 C20-C19
 1.5 with sigma of 0.02
 C21-C20
 1.5 with sigma of 0.02
 C21-C19
 2.7 with sigma of 0.02
 C12-C10
 2.5 with sigma of 0.02
 C12-C11
 1.5 with sigma of 0.02
 C11-C10
 1.5 with sigma of 0.02
 C30-C29
 1.5 with sigma of 0.02
 C30-C28
 2.5 with sigma of 0.02
 C28-C29
 1.5 with sigma of 0.02
 C13-C15
 2.5 with sigma of 0.02
 C14-C15
 1.5 with sigma of 0.02
 C14-C13
 1.5 with sigma of 0.02
 C41-O16
 1.4 with sigma of 0.02
 C41-C42
 1.6 with sigma of 0.02
 C23-C22
 1.5 with sigma of 0.02
 C24-C23
 1.5 with sigma of 0.02
 C24-C22
 2.5 with sigma of 0.02
 S8-C23
 1.9 with sigma of 0.02
 O15-C41
 1.4 with sigma of 0.02
 O15-O16
 2 with sigma of 0.02
 C37-C38
 1.6 with sigma of 0.02
 C18-C17
 1.5 with sigma of 0.02
 C18-C16
 2.5 with sigma of 0.02
 S6-C17
 1.9 with sigma of 0.02
 C17-C16
 1.5 with sigma of 0.02
 O12-C37
 1.1 with sigma of 0.02
 O19-Ag12
 2.6 with sigma of 0.02
 Ag12-O19
 2.55 with sigma of 0.02
 O16-O15
 2.01 with sigma of 0.02
 Ag27-O16
 2.2 with sigma of 0.02
 Ag7-O15
 2.2 with sigma of 0.02
3. Uiso/Uaniso restraints and constraints
O16: within 1.7A with sigma of 0.01 and sigma for terminal atoms of 0.02 within
1.7A
C38: within 1.7A with sigma of 0.04 and sigma for terminal atoms of 0.08 within
1.7A
O19: within 2A with sigma of 0.01 and sigma for terminal atoms of 0.02 within 2A
Uanis(C25) \\sim Ueq, Uanis(C26) \\sim Ueq, Uanis(C27) \\sim Ueq: with sigma of
0.0025 and sigma for terminal atoms of 0.005
Uanis(C35) \\sim Ueq, Uanis(C36) \\sim Ueq: with sigma of 0.0025 and sigma for
terminal atoms of 0.005
Uanis(C7) \\sim Ueq, Uanis(C8) \\sim Ueq, Uanis(C9) \\sim Ueq: with sigma of
0.025 and sigma for terminal atoms of 0.01
Uanis(C6) \\sim Ueq, Uanis(C5) \\sim Ueq, Uanis(C4) \\sim Ueq: with sigma of
0.1 and sigma for terminal atoms of 0.2
Uanis(C3) \\sim Ueq, Uanis(C2) \\sim Ueq: with sigma of 0.05 and sigma for
terminal atoms of 0.1
Uanis(O14) \\sim Ueq: with sigma of 0.0025 and sigma for terminal atoms of 0.005
Uanis(C39) \\sim Ueq, Uanis(C40) \\sim Ueq: with sigma of 0.0025 and sigma for
terminal atoms of 0.001
Uanis(C31) \\sim Ueq, Uanis(C32) \\sim Ueq, Uanis(C33) \\sim Ueq: with sigma of
0.0025 and sigma for terminal atoms of 0.005
Uanis(C21) \\sim Ueq, Uanis(C20) \\sim Ueq, Uanis(C19) \\sim Ueq: with sigma of
0.0025 and sigma for terminal atoms of 0.005
Uanis(C12) \\sim Ueq, Uanis(C11) \\sim Ueq, Uanis(C10) \\sim Ueq: with sigma of
0.0025 and sigma for terminal atoms of 0.005
Uanis(C28) \\sim Ueq, Uanis(C29) \\sim Ueq, Uanis(C30) \\sim Ueq: with sigma of
0.0025 and sigma for terminal atoms of 0.005
Uanis(C14) \\sim Ueq, Uanis(C15) \\sim Ueq: with sigma of 0.0025 and sigma for
terminal atoms of 0.005
Uanis(C13) \\sim Ueq, Uanis(C14) \\sim Ueq, Uanis(C15) \\sim Ueq: with sigma of
0.0025 and sigma for terminal atoms of 0.005
Uanis(C41) \\sim Ueq, Uanis(C42) \\sim Ueq: with sigma of 0.001 and sigma for
terminal atoms of 0.002
Uanis(O16) \\sim Ueq: with sigma of 0.00025 and sigma for terminal atoms of
0.0005
Uanis(C24) \\sim Ueq, Uanis(C23) \\sim Ueq, Uanis(C22) \\sim Ueq: with sigma of
0.0025 and sigma for terminal atoms of 0.005
Uanis(O15) \\sim Ueq: with sigma of 0.00025 and sigma for terminal atoms of
0.0005
Uanis(O12) \\sim Ueq: with sigma of 0.0025 and sigma for terminal atoms of 0.005
Uanis(C38) \\sim Ueq: with sigma of 0.0025 and sigma for terminal atoms of 0.001
Uanis(C37) \\sim Ueq: with sigma of 0.01 and sigma for terminal atoms of 0.02
Uanis(C18) \\sim Ueq, Uanis(C17) \\sim Ueq, Uanis(C16) \\sim Ueq: with sigma of
0.0025 and sigma for terminal atoms of 0.005
Uanis(O19) \\sim Ueq: with sigma of 0.0025 and sigma for terminal atoms of 0.005
Uanis(Ag29) = Uanis(K1)
Uanis(C34) = Uanis(C35) = Uanis(C36)
Uanis(C3) = Uanis(C2)
Uanis(C40) = Uanis(C39)
Uanis(C3) = Uanis(C2) = Uanis(C1)
Uanis(C31) = Uanis(C32) = Uanis(C33)
Uanis(C20) = Uanis(C21) = Uanis(C19)
Uanis(C12) = Uanis(C11) = Uanis(C10)
Uanis(C28) = Uanis(C29) = Uanis(C30)
Uanis(C13) = Uanis(C14) = Uanis(C15)
Uanis(C41) = Uanis(C42)
Uanis(C24) = Uanis(C23) = Uanis(C22)
Uanis(O15) = Uanis(O16)
Uanis(C38) = Uanis(C37)
Uanis(C18) = Uanis(C17) = Uanis(C16)
4. Others
 Sof(Ag20)=1-FVAR(1)
 Sof(Ag19)=FVAR(1)
 Sof(Ag26)=1-FVAR(2)
 Sof(Ag25)=FVAR(2)
 Sof(Ag28)=1-FVAR(3)
 Sof(Ag27)=FVAR(3)
 Sof(Ag21)=1-FVAR(4)
 Sof(Ag22)=FVAR(4)
 Sof(Ag16)=1-FVAR(5)
 Sof(Ag15)=FVAR(5)
 Sof(Ag14)=1-FVAR(6)
 Sof(Ag13)=FVAR(6)
 Sof(Ag23)=1-FVAR(7)
 Sof(Ag24)=FVAR(7)
 Sof(Ag18)=1-FVAR(8)
 Sof(Ag17)=FVAR(8)
 Sof(Ag30)=1-FVAR(9)
 Sof(Ag12)=FVAR(9)
 Fixed Sof: Ag29(0.5) K1(0.5) H38A(0.5) H38B(0.5) H38C(0.5)
 Fixed X: C39(0.374439) C40(0.36727) C41(0.50762) C42(0.55612) C37(0.126141)
 C38(0.0909)
 Fixed Y: C39(0.02603) C40(-0.01712) C41(0.11905) C42(0.10557) C37(0.126141)
 C38(0.0909)
 Fixed Z: C39(0.456509) C40(0.448) C41(0.56079) C42(0.563351) C37(0.5) C38(0.5)
5.a Riding coordinates:
 C17(H17), C26(H26), C27(H27A,H27B,H27C), C25(H25A,H25B,H25C), C35(H35),
 C36(H36A,H36B,H36C), C34(H34A,H34B,H34C), C8(H8), C9(H9A,H9B,H9C), C7(H7A,H7B,
 H7C), C5(H5), C4(H4A,H4B,H4C), C6(H6A,H6B,H6C), C2(H2), C3(H3A,H3B,H3C),
 C40(H40A,H40B,H40C), C1(H1A,H1B,H1C), C32(H32), C31(H31A,H31B,H31C), C33(H33A,
 H33B,H33C), C20(H20), C19(H19A,H19B,H19C), C21(H21A,H21B,H21C), C12(H12A,H12B,
 H12C), C11(H11), C10(H10A,H10B,H10C), C30(H30A,H30B,H30C), C29(H29), C28(H28A,
 H28B,H28C), C14(H14), C15(H15A,H15B,H15C), C13(H13A,H13B,H13C), C42(H42A,H42B,
 H42C), C24(H24A,H24B,H24C), C23(H23), C22(H22A,H22B,H22C), C38(H38A,H38B,H38C),
  C16(H16A,H16B,H16C), C18(H18A,H18B,H18C)
;
_smtbx_masks_void_probe_radius 1.2
_smtbx_masks_void_truncation_radius 1.2
_olex2_submission_special_instructions 'No special instructions were received'
_oxdiff_exptl_absorpt_empirical_details
;
Empirical correction (ABSPACK) includes:
- Absorption correction using spherical harmonics
- Frame scaling
;
_oxdiff_exptl_absorpt_empirical_full_max 2.572
_oxdiff_exptl_absorpt_empirical_full_min 0.451

loop_
_space_group_symop_operation_xyz
'x, y, z'
'-x, -y, z'
'-y+1/2, x+1/2, z+1/2'
'y+1/2, -x+1/2, z+1/2'
'-x+1/2, y+1/2, -z+1/2'
'x+1/2, -y+1/2, -z+1/2'
'y, x, -z'
'-y, -x, -z'

loop_
_atom_site_label
_atom_site_type_symbol
_atom_site_fract_x
_atom_site_fract_y
_atom_site_fract_z
_atom_site_U_iso_or_equiv
_atom_site_adp_type
_atom_site_occupancy
_atom_site_site_symmetry_order
_atom_site_calc_flag
_atom_site_refinement_flags_posn
_atom_site_refinement_flags_adp
_atom_site_refinement_flags_occupancy
_atom_site_disorder_assembly
_atom_site_disorder_group
Nb3 Nb 0.36642(5) 0.26275(5) 0.51636(8) 0.0307(3) Uani 1 1 d . . . . .
Nb1 Nb 0.26293(5) 0.26293(5) 0.500000 0.0309(5) Uani 1 2 d S T P A .
Nb2 Nb 0.32108(5) 0.30901(5) 0.36639(8) 0.0334(4) Uani 1 1 d . . . . .
Nb4 Nb 0.36741(5) 0.36741(5) 0.500000 0.0382(5) Uani 1 2 d S T P A .
Ag1 Ag 0.21354(6) 0.15118(6) 0.53462(9) 0.0603(5) Uani 1 1 d . . . . .
Ag2 Ag 0.24355(7) 0.19167(6) 0.34718(10) 0.0649(5) Uani 1 1 d . . . . .
Ag8 Ag 0.41183(6) 0.18719(6) 0.64962(10) 0.0633(5) Uani 1 1 d . . . . .
Ag11 Ag 0.25956(7) 0.38576(6) 0.25406(10) 0.0700(6) Uani 1 1 d . . . . .
Ag10 Ag 0.36094(7) 0.24039(7) 0.21871(14) 0.0754(6) Uani 1 1 d . . . . .
Ag9 Ag 0.42765(7) 0.23073(7) 0.35364(12) 0.0753(6) Uani 1 1 d . . . . .
Ag3 Ag 0.16966(7) 0.30311(7) 0.41132(15) 0.0802(7) Uani 1 1 d . . . . .
Ag4 Ag 0.22947(7) 0.28888(9) 0.28431(13) 0.0967(9) Uani 1 1 d . . . . .
Ag5 Ag 0.33508(8) 0.19834(7) 0.36547(15) 0.0896(8) Uani 1 1 d . . . . .
Ag6 Ag 0.33985(8) 0.11908(8) 0.44981(19) 0.1028(9) Uani 1 1 d . . . . .
Ag19 Ag 0.43693(15) 0.3244(2) 0.3598(5) 0.103(3) Uani 0.644(15) 1 d . . P A 1
S2 S 0.26488(18) 0.13319(17) 0.4324(3) 0.0506(13) Uani 1 1 d . . . . .
S4 S 0.24292(18) 0.32815(17) 0.1672(3) 0.0480(12) Uani 1 1 d . . . . .
S1 S 0.17963(17) 0.23756(18) 0.3352(3) 0.0506(13) Uani 1 1 d D . . . .
S3 S 0.29742(19) 0.20050(17) 0.2314(3) 0.0498(13) Uani 1 1 d . . . . .
S12 S 0.45446(18) 0.2449(2) 0.6861(3) 0.0549(14) Uani 1 1 d . . . . .
S9 S 0.2607(2) 0.48840(19) 0.5604(3) 0.0594(15) Uani 1 1 d . . . . .
S6 S 0.3686(2) 0.1321(2) 0.6088(4) 0.0644(16) Uani 1 1 d D . . . .
S7 S 0.4276(2) 0.2767(2) 0.2342(3) 0.0658(17) Uani 1 1 d . . . . .
S11 S 0.4729(2) 0.3913(3) 0.3586(4) 0.077(2) Uani 1 1 d D . . . .
S5 S 0.4041(2) 0.15677(19) 0.3877(4) 0.0637(16) Uani 1 1 d . . . . .
S10 S 0.3713(3) 0.4877(2) 0.3948(4) 0.080(2) Uani 1 1 d . . . . .
S8 S 0.3484(3) 0.3988(3) 0.2012(6) 0.102(3) Uani 1 1 d D . . . .
S13 S 0.3575(3) 0.2855(4) 0.0534(5) 0.109(4) Uani 1 1 d . . . . .
S14 S 0.500000 0.500000 0.500000 0.098(5) Uani 1 4 d S T P . .
O3 O 0.2294(3) 0.3149(4) 0.4872(7) 0.033(3) Uani 1 1 d . . . . .
O10 O 0.3997(3) 0.3145(4) 0.5139(7) 0.039(3) Uani 1 1 d . . . . .
O1 O 0.2238(4) 0.2238(4) 0.500000 0.048(5) Uani 1 2 d S T P . .
O8 O 0.3635(4) 0.3522(4) 0.3901(6) 0.041(3) Uani 1 1 d . . . . .
O17 O 0.500000 0.500000 0.2742(16) 0.088(8) Uani 1 2 d S T P . .
O2 O 0.2770(4) 0.2671(4) 0.3904(6) 0.038(3) Uani 1 1 d . . . . .
O6 O 0.4048(4) 0.2245(4) 0.5266(6) 0.042(3) Uani 1 1 d . . . . .
O13 O 0.3442(6) 0.0476(8) 0.4401(16) 0.113(8) Uani 1 1 d D . . . .
C17 C 0.3599(9) 0.0928(8) 0.6873(15) 0.101(6) Uani 1 1 d D U . . .
H17 H 0.340737 0.105546 0.725469 0.122 Uiso 1 1 d R U . . .
O5 O 0.3631(4) 0.2682(4) 0.4049(6) 0.040(3) Uani 1 1 d . . . . .
O7 O 0.3151(3) 0.3151(3) 0.500000 0.029(3) Uani 1 2 d S T P A .
O11 O 0.4061(5) 0.4061(5) 0.500000 0.070(7) Uani 1 2 d S T P A .
O4 O 0.3240(5) 0.3039(4) 0.2657(6) 0.048(4) Uani 1 1 d . . . . .
Ag7 Ag 0.42292(10) 0.10998(12) 0.5091(3) 0.1319(12) Uani 1 1 d D . . . .
O9 O 0.3523(4) 0.2781(4) 0.6229(6) 0.042(3) Uani 1 1 d . . . . .
Ag20 Ag 0.4504(3) 0.3224(2) 0.4114(6) 0.071(4) Uani 0.356(15) 1 d . . P A 2
Ag25 Ag 0.45000(18) 0.46487(17) 0.3629(3) 0.090(2) Uani 0.472(8) 1 d . . P A 1
Ag26 Ag 0.4258(2) 0.44520(18) 0.3977(4) 0.116(3) Uani 0.528(8) 1 d . . P A 2
Ag27 Ag 0.46312(17) 0.18390(15) 0.4816(6) 0.085(3) Uani 0.486(14) 1 d D . P A 1
Ag28 Ag 0.4783(3) 0.2095(6) 0.5389(7) 0.206(11) Uani 0.514(14) 1 d . . P A 2
Ag22 Ag 0.3264(4) 0.4315(4) 0.3475(6) 0.119(5) Uani 0.61(2) 1 d . . P A 1
Ag21 Ag 0.3496(5) 0.4164(2) 0.3246(4) 0.091(3) Uani 0.39(2) 1 d . . P A 2
Ag15 Ag 0.31376(14) 0.35168(15) 0.1030(2) 0.0850(15) Uani 0.569(6) 1 d . . P A 1
Ag16 Ag 0.28444(18) 0.31293(16) 0.0596(2) 0.0752(19) Uani 0.431(6) 1 d . . P A 2
Ag13 Ag 0.2779(2) 0.25563(13) 0.1356(3) 0.0694(18) Uani 0.572(12) 1 d . . P A 1
Ag14 Ag 0.2546(3) 0.25240(14) 0.1692(4) 0.063(3) Uani 0.428(12) 1 d . . P A 2
Ag12 Ag 0.51045(16) 0.4021(3) 0.4804(2) 0.151(3) Uani 0.864(15) 1 d D . P A 1
Ag24 Ag 0.2810(3) 0.47286(14) 0.4295(2) 0.108(3) Uani 0.463(7) 1 d . . P A 1
Ag23 Ag 0.3280(2) 0.4854(3) 0.4935(5) 0.180(5) Uani 0.537(7) 1 d . . P A 2
Ag17 Ag 0.3927(2) 0.3397(2) 0.2071(6) 0.068(2) Uani 0.49(2) 1 d . . P A 1
Ag18 Ag 0.3720(5) 0.3284(2) 0.1736(6) 0.095(5) Uani 0.51(2) 1 d . . P A 2
Ag29 Ag 0.40229(14) 0.3904(2) 0.2967(2) 0.144(2) Uani 0.5 1 d . . P A 3
K1 K 0.40229(14) 0.3904(2) 0.2967(2) 0.144(2) Uani 0.5 1 d . . P A 4
C26 C 0.2548(10) 0.5404(10) 0.6028(16) 0.083(8) Uani 1 1 d . U . . .
H26 H 0.279912 0.546605 0.634085 0.099 Uiso 1 1 d R U . . .
C27 C 0.2519(13) 0.5737(12) 0.534(2) 0.110(11) Uani 1 1 d . U . . .
H27A H 0.277747 0.572739 0.504480 0.165 Uiso 1 1 d R U . . .
H27B H 0.228377 0.566829 0.500700 0.165 Uiso 1 1 d R U . . .
H27C H 0.248047 0.601689 0.554490 0.165 Uiso 1 1 d R U . . .
C25 C 0.2183(10) 0.5420(11) 0.6512(19) 0.096(10) Uani 1 1 d . U . . .
H25A H 0.193478 0.535603 0.621281 0.144 Uiso 1 1 d R U . . .
H25B H 0.220758 0.522063 0.692881 0.144 Uiso 1 1 d R U . . .
H25C H 0.216068 0.570243 0.671781 0.144 Uiso 1 1 d R U . . .
C35 C 0.4950(12) 0.2315(10) 0.7527(18) 0.113(7) Uani 1 1 d D U . . .
H35 H 0.513829 0.255797 0.761316 0.136 Uiso 1 1 d R U . . .
C36 C 0.4757(11) 0.2160(12) 0.8232(17) 0.113(7) Uani 1 1 d D U . . .
H36A H 0.457772 0.237616 0.844838 0.170 Uiso 1 1 d R U . . .
H36B H 0.458992 0.191316 0.811688 0.170 Uiso 1 1 d R U . . .
H36C H 0.497492 0.208726 0.859548 0.170 Uiso 1 1 d R U . . .
C34 C 0.5249(11) 0.2029(11) 0.7150(18) 0.113(7) Uani 1 1 d D . . . .
H34A H 0.503857 0.180876 0.711459 0.170 Uiso 1 1 d R U . . .
H34B H 0.536837 0.207936 0.664839 0.170 Uiso 1 1 d R U . . .
H34C H 0.546917 0.194126 0.749839 0.170 Uiso 1 1 d R U . . .
C8 C 0.3030(10) 0.1529(8) 0.1771(13) 0.073(7) Uani 1 1 d . U . . .
H8 H 0.317693 0.132396 0.210145 0.087 Uiso 1 1 d R U . . .
C9 C 0.3276(9) 0.1559(10) 0.1098(16) 0.087(8) Uani 1 1 d D U . . .
H9A H 0.331285 0.128776 0.085284 0.131 Uiso 1 1 d R U . . .
H9B H 0.313475 0.174906 0.074794 0.131 Uiso 1 1 d R U . . .
H9C H 0.354935 0.167356 0.123164 0.131 Uiso 1 1 d R U . . .
C7 C 0.2566(9) 0.1364(11) 0.1607(19) 0.101(10) Uani 1 1 d D U . . .
H7A H 0.241941 0.155179 0.126238 0.151 Uiso 1 1 d R U . . .
H7B H 0.259721 0.109139 0.136708 0.151 Uiso 1 1 d R U . . .
H7C H 0.240671 0.133449 0.207668 0.151 Uiso 1 1 d R U . . .
C5 C 0.2467(10) 0.0826(8) 0.3960(16) 0.082(9) Uani 1 1 d . U . . .
H5 H 0.267490 0.070338 0.360339 0.098 Uiso 1 1 d R U . . .
C4 C 0.2037(10) 0.0860(13) 0.357(2) 0.124(16) Uani 1 1 d . U . . .
H4A H 0.194934 0.058348 0.339890 0.186 Uiso 1 1 d R U . . .
H4B H 0.182944 0.097358 0.391710 0.186 Uiso 1 1 d R U . . .
H4C H 0.206224 0.104498 0.312680 0.186 Uiso 1 1 d R U . . .
C6 C 0.2405(12) 0.0533(9) 0.4638(18) 0.102(11) Uani 1 1 d . U . . .
H6A H 0.219733 0.064638 0.498598 0.152 Uiso 1 1 d R U . . .
H6B H 0.231663 0.025658 0.446758 0.152 Uiso 1 1 d R U . . .
H6C H 0.267343 0.051048 0.489828 0.152 Uiso 1 1 d R U . . .
O12 O 0.1509(7) 0.1194(7) 0.5411(12) 0.106(7) Uani 1 1 d D U . . .
C2 C 0.1403(8) 0.2238(9) 0.2615(13) 0.103(7) Uani 1 1 d D U . . .
H2 H 0.140222 0.243946 0.218296 0.123 Uiso 1 1 d R U . . .
C3 C 0.1490(9) 0.1780(9) 0.2349(15) 0.103(7) Uani 1 1 d D U . . .
H3A H 0.150588 0.159409 0.278699 0.154 Uiso 1 1 d R U . . .
H3B H 0.126028 0.169309 0.202029 0.154 Uiso 1 1 d R U . . .
H3C H 0.175148 0.176779 0.206569 0.154 Uiso 1 1 d R U . . .
O14 O 0.4158(7) 0.0400(8) 0.4799(14) 0.112(8) Uani 1 1 d D U . . .
C39 C 0.374439 0.026030 0.456509 0.130(10) Uani 1 1 d . U . . .
C40 C 0.367270 -0.017120 0.448000 0.130(10) Uani 1 1 d . U . . .
H40A H 0.385840 -0.028240 0.408950 0.196 Uiso 1 1 d R U . . .
H40B H 0.372710 -0.031250 0.496130 0.196 Uiso 1 1 d R U . . .
H40C H 0.338290 -0.021770 0.433030 0.196 Uiso 1 1 d R U . . .
C1 C 0.0973(8) 0.2221(11) 0.3038(14) 0.103(7) Uani 1 1 d D . . . .
H1A H 0.098962 0.200632 0.343109 0.154 Uiso 1 1 d R U . . .
H1B H 0.091792 0.249122 0.327279 0.154 Uiso 1 1 d R U . . .
H1C H 0.074802 0.215262 0.268509 0.154 Uiso 1 1 d R U . . .
C32 C 0.5082(14) 0.4011(17) 0.2741(19) 0.193(14) Uani 1 1 d D U . . .
H32 H 0.525550 0.426285 0.284579 0.232 Uiso 1 1 d R U . . .
C31 C 0.5468(16) 0.3742(18) 0.264(3) 0.193(14) Uani 1 1 d D U . . .
H31A H 0.530897 0.349139 0.251114 0.289 Uiso 1 1 d R U . . .
H31B H 0.567287 0.379769 0.224094 0.289 Uiso 1 1 d R U . . .
H31C H 0.561197 0.369969 0.312174 0.289 Uiso 1 1 d R U . . .
C33 C 0.4867(17) 0.4070(18) 0.199(3) 0.193(14) Uani 1 1 d D U . . .
H33A H 0.506814 0.412777 0.158913 0.289 Uiso 1 1 d R U . . .
H33B H 0.470524 0.382197 0.185963 0.289 Uiso 1 1 d R U . . .
H33C H 0.467914 0.430787 0.204792 0.289 Uiso 1 1 d R U . . .
C20 C 0.4712(14) 0.2630(10) 0.1660(19) 0.124(8) Uani 1 1 d D U . . .
H20 H 0.496773 0.254068 0.193986 0.148 Uiso 1 1 d R U . . .
C19 C 0.4525(13) 0.2224(10) 0.138(2) 0.124(8) Uani 1 1 d D U . . .
H19A H 0.425096 0.229294 0.117724 0.185 Uiso 1 1 d R U . . .
H19B H 0.470276 0.211754 0.097594 0.185 Uiso 1 1 d R U . . .
H19C H 0.449516 0.201054 0.177544 0.185 Uiso 1 1 d R U . . .
C21 C 0.4782(13) 0.3006(10) 0.115(2) 0.124(8) Uani 1 1 d D U . . .
H21A H 0.497666 0.294653 0.074219 0.185 Uiso 1 1 d R U . . .
H21B H 0.452426 0.312193 0.094299 0.185 Uiso 1 1 d R U . . .
H21C H 0.490666 0.320843 0.150159 0.185 Uiso 1 1 d R U . . .
C12 C 0.1940(10) 0.3783(9) 0.0739(18) 0.099(6) Uani 1 1 d D U . . .
H12A H 0.174091 0.378664 0.031955 0.148 Uiso 1 1 d R U . . .
H12B H 0.185061 0.397924 0.113075 0.148 Uiso 1 1 d R U . . .
H12C H 0.221611 0.386214 0.055325 0.148 Uiso 1 1 d R U . . .
C11 C 0.1974(9) 0.3358(9) 0.1070(19) 0.099(6) Uani 1 1 d D U . . .
H11 H 0.205572 0.319741 0.060819 0.119 Uiso 1 1 d R U . . .
C10 C 0.1591(9) 0.3197(10) 0.1418(18) 0.099(6) Uani 1 1 d D U . . .
H10A H 0.149192 0.337873 0.182431 0.148 Uiso 1 1 d R U . . .
H10B H 0.138222 0.318603 0.101371 0.148 Uiso 1 1 d R U . . .
H10C H 0.163702 0.291633 0.161771 0.148 Uiso 1 1 d R U . . .
C30 C 0.3297(10) 0.5581(11) 0.3458(19) 0.109(6) Uani 1 1 d D U . . .
H30A H 0.334873 0.586031 0.325931 0.163 Uiso 1 1 d R U . . .
H30B H 0.308723 0.544171 0.314381 0.163 Uiso 1 1 d R U . . .
H30C H 0.319433 0.560051 0.397911 0.163 Uiso 1 1 d R U . . .
C29 C 0.3654(11) 0.5298(11) 0.3339(16) 0.109(6) Uani 1 1 d D U . . .
H29 H 0.386149 0.548843 0.358194 0.131 Uiso 1 1 d R U . . .
C28 C 0.3823(11) 0.5289(12) 0.2548(16) 0.109(6) Uani 1 1 d D U . . .
H28A H 0.360518 0.519863 0.219801 0.163 Uiso 1 1 d R U . . .
H28B H 0.391888 0.556793 0.240521 0.163 Uiso 1 1 d R U . . .
H28C H 0.405758 0.509443 0.252481 0.163 Uiso 1 1 d R U . . .
C14 C 0.4160(12) 0.1245(12) 0.295(3) 0.155(11) Uani 1 1 d D U . . .
H14 H 0.404002 0.136370 0.247539 0.186 Uiso 1 1 d R U . . .
C15 C 0.4626(11) 0.1200(15) 0.300(3) 0.155(11) Uani 1 1 d D U . . .
H15A H 0.471368 0.106897 0.347551 0.232 Uiso 1 1 d R U . . .
H15B H 0.473088 0.103647 0.257251 0.232 Uiso 1 1 d R U . . .
H15C H 0.473918 0.148257 0.297381 0.232 Uiso 1 1 d R U . . .
C13 C 0.3942(13) 0.0823(14) 0.295(3) 0.155(11) Uani 1 1 d D U . . .
H13A H 0.403680 0.065448 0.252466 0.232 Uiso 1 1 d R U . . .
H13B H 0.401930 0.068688 0.342766 0.232 Uiso 1 1 d R U . . .
H13C H 0.363850 0.085328 0.293036 0.232 Uiso 1 1 d R U . . .
O16 O 0.5184(9) 0.1503(13) 0.514(3) 0.320(6) Uani 1 1 d D U . . .
C41 C 0.507620 0.119050 0.560790 0.208(17) Uani 1 1 d D U . . .
C42 C 0.556120 0.105570 0.563351 0.208(17) Uani 1 1 d D U . . .
H42A H 0.563770 0.092370 0.515340 0.312 Uiso 1 1 d R U . . .
H42B H 0.573410 0.130290 0.571320 0.312 Uiso 1 1 d R U . . .
H42C H 0.560540 0.085900 0.604930 0.312 Uiso 1 1 d R U . . .
C24 C 0.3989(14) 0.4416(19) 0.121(3) 0.211(16) Uani 1 1 d D U . . .
H24A H 0.414196 0.443486 0.168509 0.316 Uiso 1 1 d R U . . .
H24B H 0.404266 0.414576 0.097039 0.316 Uiso 1 1 d R U . . .
H24C H 0.408146 0.463866 0.086589 0.316 Uiso 1 1 d R U . . .
C23 C 0.3535(16) 0.4446(15) 0.136(3) 0.211(16) Uani 1 1 d D U . . .
H23 H 0.354253 0.467252 0.174488 0.253 Uiso 1 1 d R U . . .
C22 C 0.3312(16) 0.4673(19) 0.074(3) 0.211(16) Uani 1 1 d D U . . .
H22A H 0.343108 0.495335 0.073478 0.316 Uiso 1 1 d R U . . .
H22B H 0.335718 0.453985 0.024958 0.316 Uiso 1 1 d R U . . .
H22C H 0.301278 0.469025 0.084288 0.316 Uiso 1 1 d R U . . .
O15 O 0.4886(8) 0.0948(13) 0.512(3) 0.320(6) Uani 1 1 d D U . . .
C37 C 0.126141 0.126141 0.500000 0.155(2) Uani 1 2 d DS TU P . .
C38 C 0.090900 0.090900 0.500000 0.155(2) Uani 1 2 d DS TU P . .
H38A H 0.103700 0.063730 0.490480 0.233 Uiso 0.5 1 d R U P B -1
H38B H 0.076930 0.090500 0.549280 0.233 Uiso 0.5 1 d R U P B -1
H38C H 0.070520 0.096910 0.460240 0.233 Uiso 0.5 1 d R U P B -1
C16 C 0.3423(10) 0.0556(10) 0.6477(18) 0.101(6) Uani 1 1 d D U . . .
H16A H 0.361693 0.042288 0.612577 0.152 Uiso 1 1 d R U . . .
H16B H 0.335603 0.036328 0.688927 0.152 Uiso 1 1 d R U . . .
H16C H 0.316623 0.062958 0.620657 0.152 Uiso 1 1 d R U . . .
C18 C 0.3966(9) 0.0850(11) 0.7344(18) 0.101(6) Uani 1 1 d D U . . .
H18A H 0.390307 0.065833 0.775965 0.152 Uiso 1 1 d R U . . .
H18B H 0.416387 0.071813 0.699605 0.152 Uiso 1 1 d R U . . .
H18C H 0.408897 0.110583 0.754835 0.152 Uiso 1 1 d R U . . .
O19 O 0.5890(6) 0.4110(6) 0.500000 0.135(6) Uani 1 2 d DS TU P . .
Ag30 Ag 0.4976(7) 0.4281(6) 0.4779(13) 0.101(9) Uani 0.136(15) 1 d . . P A 2

loop_
_atom_site_aniso_label
_atom_site_aniso_U_11
_atom_site_aniso_U_22
_atom_site_aniso_U_33
_atom_site_aniso_U_23
_atom_site_aniso_U_13
_atom_site_aniso_U_12
Nb3 0.0285(8) 0.0358(9) 0.0279(7) 0.0038(6) -0.0021(6) 0.0028(7)
Nb1 0.0252(7) 0.0252(7) 0.0423(11) 0.0009(6) -0.0009(6) -0.0024(9)
Nb2 0.0380(9) 0.0400(10) 0.0223(7) 0.0006(6) -0.0009(6) 0.0050(7)
Nb4 0.0362(8) 0.0362(8) 0.0421(12) 0.0021(7) -0.0021(7) -0.0103(10)
Ag1 0.0745(13) 0.0500(11) 0.0563(9) 0.0019(8) -0.0017(8) -0.0195(9)
Ag2 0.0848(14) 0.0506(11) 0.0595(10) -0.0032(8) -0.0234(9) 0.0074(10)
Ag8 0.0609(12) 0.0692(12) 0.0600(10) 0.0152(9) -0.0104(8) -0.0088(10)
Ag11 0.1004(17) 0.0568(12) 0.0528(10) -0.0011(8) -0.0147(9) 0.0178(11)
Ag10 0.0603(13) 0.0638(13) 0.1021(15) -0.0245(11) 0.0030(10) 0.0036(10)
Ag9 0.0723(14) 0.0803(15) 0.0731(12) -0.0040(10) 0.0273(10) 0.0018(11)
Ag3 0.0619(13) 0.0551(13) 0.1235(18) -0.0034(11) -0.0416(12) 0.0079(10)
Ag4 0.0626(14) 0.142(2) 0.0855(14) 0.0710(15) -0.0243(11) -0.0369(14)
Ag5 0.0908(17) 0.0595(13) 0.1184(18) -0.0198(12) -0.0493(14) 0.0071(12)
Ag6 0.0706(16) 0.0615(15) 0.176(3) -0.0330(16) -0.0247(16) 0.0098(12)
Ag19 0.059(3) 0.116(4) 0.133(6) -0.066(4) 0.008(3) -0.009(2)
S2 0.053(3) 0.044(3) 0.055(3) 0.009(2) -0.008(2) -0.008(3)
S4 0.054(3) 0.052(3) 0.038(2) 0.010(2) -0.009(2) -0.002(3)
S1 0.048(3) 0.060(3) 0.044(3) 0.004(2) -0.015(2) -0.012(3)
S3 0.059(3) 0.041(3) 0.049(3) -0.004(2) -0.003(2) 0.001(2)
S12 0.043(3) 0.069(4) 0.053(3) 0.010(3) -0.009(2) -0.008(3)
S9 0.075(4) 0.045(3) 0.058(3) -0.003(2) 0.009(3) 0.013(3)
S6 0.063(4) 0.050(4) 0.080(4) 0.019(3) -0.010(3) -0.010(3)
S7 0.071(4) 0.076(5) 0.051(3) 0.003(3) 0.021(3) 0.000(3)
S11 0.059(4) 0.084(5) 0.087(4) 0.028(4) 0.016(3) 0.008(4)
S5 0.070(4) 0.041(3) 0.080(4) -0.001(3) 0.006(3) 0.002(3)
S10 0.127(7) 0.049(4) 0.065(4) -0.002(3) -0.024(4) 0.013(4)
S8 0.105(7) 0.058(5) 0.143(7) -0.025(5) -0.054(6) 0.013(5)
S13 0.065(5) 0.158(9) 0.104(6) -0.068(6) -0.036(4) 0.031(5)
S14 0.085(7) 0.085(7) 0.126(14) 0.000 0.000 0.002(9)
O3 0.010(5) 0.027(6) 0.062(7) 0.012(5) -0.002(5) 0.004(4)
O10 0.019(6) 0.038(7) 0.058(7) 0.008(6) 0.004(5) -0.009(5)
O1 0.029(6) 0.029(6) 0.085(13) -0.008(7) 0.008(7) -0.001(8)
O8 0.040(8) 0.049(8) 0.034(6) 0.006(5) 0.004(5) -0.012(6)
O17 0.048(16) 0.12(2) 0.099(19) 0.000 0.000 -0.019(15)
O2 0.051(8) 0.026(7) 0.036(6) -0.007(5) -0.016(5) 0.001(6)
O6 0.047(8) 0.055(9) 0.024(6) 0.002(5) -0.002(5) 0.025(6)
O13 0.077(15) 0.101(18) 0.16(2) 0.024(16) -0.038(15) -0.016(13)
C17 0.102(6) 0.101(6) 0.101(6) 0.002(3) -0.001(3) -0.001(3)
O5 0.053(9) 0.041(8) 0.025(5) 0.002(5) -0.001(5) 0.014(6)
O7 0.024(5) 0.024(5) 0.040(8) 0.012(5) -0.012(5) -0.015(7)
O11 0.057(9) 0.057(9) 0.094(17) -0.021(9) 0.021(9) -0.003(11)
O4 0.071(10) 0.055(9) 0.017(5) 0.002(5) 0.011(5) 0.004(7)
Ag7 0.0791(19) 0.118(3) 0.198(4) 0.016(2) -0.021(2) 0.0082(17)
O9 0.041(8) 0.062(9) 0.023(6) 0.001(5) -0.012(5) 0.016(6)
Ag20 0.069(5) 0.058(4) 0.085(7) 0.020(3) 0.011(4) 0.014(3)
Ag25 0.079(4) 0.081(4) 0.111(4) 0.017(3) 0.018(3) -0.002(3)
Ag26 0.120(5) 0.082(4) 0.144(5) 0.040(3) 0.056(4) 0.039(3)
Ag27 0.071(3) 0.063(3) 0.120(6) 0.022(3) 0.034(3) 0.026(2)
Ag28 0.106(6) 0.37(2) 0.141(9) 0.178(13) 0.083(6) 0.136(10)
Ag22 0.130(8) 0.107(6) 0.120(6) 0.050(5) -0.052(6) -0.050(6)
Ag21 0.151(9) 0.073(4) 0.050(4) 0.012(3) 0.007(4) 0.037(6)
Ag15 0.085(3) 0.104(3) 0.067(2) 0.020(2) 0.0020(19) -0.017(2)
Ag16 0.110(4) 0.075(3) 0.041(2) 0.012(2) 0.017(2) 0.015(3)
Ag13 0.084(4) 0.056(2) 0.068(3) 0.0048(17) 0.012(2) 0.012(2)
Ag14 0.070(5) 0.047(3) 0.073(4) 0.014(2) -0.012(4) -0.006(2)
Ag12 0.103(3) 0.244(9) 0.108(3) 0.034(3) -0.007(2) 0.035(4)
Ag24 0.232(8) 0.048(3) 0.043(2) 0.0066(17) -0.027(3) -0.051(4)
Ag23 0.141(6) 0.192(7) 0.208(8) 0.143(7) 0.116(6) 0.109(6)
Ag17 0.066(4) 0.055(3) 0.082(4) -0.001(3) 0.018(3) -0.006(2)
Ag18 0.150(10) 0.056(3) 0.080(5) -0.003(3) 0.067(6) -0.001(4)
Ag29 0.091(3) 0.257(7) 0.084(2) 0.079(3) -0.031(2) -0.079(4)
K1 0.091(3) 0.257(7) 0.084(2) 0.079(3) -0.031(2) -0.079(4)
C26 0.082(9) 0.083(9) 0.083(8) -0.001(3) 0.000(3) -0.001(3)
C27 0.112(13) 0.108(13) 0.110(12) 0.001(7) 0.006(7) 0.001(7)
C25 0.098(11) 0.094(11) 0.097(11) -0.003(6) 0.006(6) 0.003(6)
C35 0.112(7) 0.115(7) 0.113(7) 0.001(3) -0.002(3) 0.001(3)
C36 0.112(7) 0.115(7) 0.113(7) 0.001(3) -0.002(3) 0.001(3)
C34 0.112(7) 0.115(7) 0.113(7) 0.001(3) -0.002(3) 0.001(3)
C8 0.10(2) 0.056(14) 0.057(12) 0.009(10) 0.016(12) 0.005(14)
C9 0.098(14) 0.081(13) 0.082(12) -0.015(10) 0.019(10) -0.007(11)
C7 0.107(15) 0.099(14) 0.097(13) -0.015(11) -0.008(11) -0.005(12)
C5 0.11(2) 0.048(16) 0.086(17) -0.034(13) -0.013(16) -0.021(15)
C4 0.07(2) 0.16(4) 0.15(3) -0.09(3) -0.02(2) -0.04(2)
C6 0.14(3) 0.050(18) 0.11(2) -0.026(16) 0.01(2) -0.031(19)
O12 0.106(8) 0.106(8) 0.107(7) 0.000(3) 0.000(3) -0.003(3)
C2 0.104(14) 0.144(17) 0.060(9) -0.044(10) -0.031(8) 0.009(13)
C3 0.104(14) 0.144(17) 0.060(9) -0.044(10) -0.031(8) 0.009(13)
O14 0.112(8) 0.111(8) 0.114(8) 0.000(3) -0.002(3) 0.000(3)
C39 0.130(10) 0.130(10) 0.130(10) -0.0003(13) 0.0000(13) 0.0000(13)
C40 0.130(10) 0.130(10) 0.130(10) -0.0003(13) 0.0000(13) 0.0000(13)
C1 0.104(14) 0.144(17) 0.060(9) -0.044(10) -0.031(8) 0.009(13)
C32 0.193(14) 0.193(14) 0.193(14) 0.000(3) 0.000(3) 0.000(3)
C31 0.193(14) 0.193(14) 0.193(14) 0.000(3) 0.000(3) 0.000(3)
C33 0.193(14) 0.193(14) 0.193(14) 0.000(3) 0.000(3) 0.000(3)
C20 0.124(8) 0.124(8) 0.123(8) 0.000(3) 0.001(3) 0.001(3)
C19 0.124(8) 0.124(8) 0.123(8) 0.000(3) 0.001(3) 0.001(3)
C21 0.124(8) 0.124(8) 0.123(8) 0.000(3) 0.001(3) 0.001(3)
C12 0.098(6) 0.098(6) 0.100(6) 0.002(3) -0.002(3) -0.001(3)
C11 0.098(6) 0.098(6) 0.100(6) 0.002(3) -0.002(3) -0.001(3)
C10 0.098(6) 0.098(6) 0.100(6) 0.002(3) -0.002(3) -0.001(3)
C30 0.109(7) 0.109(7) 0.109(7) 0.001(3) 0.001(3) 0.001(3)
C29 0.109(7) 0.109(7) 0.109(7) 0.001(3) 0.001(3) 0.001(3)
C28 0.109(7) 0.109(7) 0.109(7) 0.001(3) 0.001(3) 0.001(3)
C14 0.155(11) 0.154(11) 0.155(11) -0.001(3) 0.001(3) 0.000(3)
C15 0.155(11) 0.154(11) 0.155(11) -0.001(3) 0.001(3) 0.000(3)
C13 0.155(11) 0.154(11) 0.155(11) -0.001(3) 0.001(3) 0.000(3)
O16 0.320(6) 0.320(6) 0.320(6) 0.0000(2) 0.0000(2) 0.0000(2)
C41 0.208(17) 0.208(17) 0.208(17) -0.0002(12) 0.0000(12) 0.0001(12)
C42 0.208(17) 0.208(17) 0.208(17) -0.0002(12) 0.0000(12) 0.0001(12)
C24 0.211(16) 0.211(16) 0.210(16) 0.001(3) -0.001(3) 0.001(3)
C23 0.211(16) 0.211(16) 0.210(16) 0.001(3) -0.001(3) 0.001(3)
C22 0.211(16) 0.211(16) 0.210(16) 0.001(3) -0.001(3) 0.001(3)
O15 0.320(6) 0.320(6) 0.320(6) 0.0000(2) 0.0000(2) 0.0000(2)
C37 0.155(2) 0.155(2) 0.155(3) 0.0001(10) -0.0001(10) -0.0001(14)
C38 0.155(2) 0.155(2) 0.155(3) 0.0001(10) -0.0001(10) -0.0001(14)
C16 0.102(6) 0.101(6) 0.101(6) 0.002(3) -0.001(3) -0.001(3)
C18 0.102(6) 0.101(6) 0.101(6) 0.002(3) -0.001(3) -0.001(3)
O19 0.136(5) 0.136(5) 0.134(7) 0.001(2) 0.001(2) -0.002(3)
Ag30 0.091(14) 0.051(13) 0.160(19) -0.002(10) -0.090(14) 0.029(9)

loop_
_atom_type_symbol
_atom_type_description
_atom_type_scat_dispersion_real
_atom_type_scat_dispersion_imag
_atom_type_scat_source
Ag Ag -0.8971 1.1015 'International Tables Vol C Tables 4.2.6.8 and 6.1.1.4'
C C 0.0033 0.0016 'International Tables Vol C Tables 4.2.6.8 and 6.1.1.4'
H H 0.0000 0.0000 'International Tables Vol C Tables 4.2.6.8 and 6.1.1.4'
K K 0.2009 0.2494 'International Tables Vol C Tables 4.2.6.8 and 6.1.1.4'
Nb Nb -2.0727 0.6215 'International Tables Vol C Tables 4.2.6.8 and 6.1.1.4'
O O 0.0106 0.0060 'International Tables Vol C Tables 4.2.6.8 and 6.1.1.4'
S S 0.1246 0.1234 'International Tables Vol C Tables 4.2.6.8 and 6.1.1.4'

loop_
_geom_angle_atom_site_label_1
_geom_angle_atom_site_label_2
_geom_angle_atom_site_label_3
_geom_angle
_geom_angle_site_symmetry_1
_geom_angle_site_symmetry_3
_geom_angle_publ_flag
Nb1 Nb3 Nb2 60.24(4) . 7_556 ?
O3 Nb3 Nb1 33.1(3) 7_556 . ?
O3 Nb3 Nb2 82.1(3) 7_556 7_556 ?
O3 Nb3 O10 155.5(5) 7_556 . ?
O3 Nb3 O5 88.3(5) 7_556 . ?
O3 Nb3 O7 78.4(5) 7_556 . ?
O3 Nb3 O9 88.5(5) 7_556 . ?
O10 Nb3 Nb1 122.4(4) . . ?
O10 Nb3 Nb2 80.8(4) . 7_556 ?
O10 Nb3 O5 86.2(5) . . ?
O10 Nb3 O7 77.1(5) . . ?
O10 Nb3 O9 86.3(6) . . ?
O6 Nb3 Nb1 135.4(5) . . ?
O6 Nb3 Nb2 135.9(4) . 7_556 ?
O6 Nb3 O3 102.3(6) . 7_556 ?
O6 Nb3 O10 102.2(6) . . ?
O6 Nb3 O5 101.6(5) . . ?
O6 Nb3 O7 178.7(5) . . ?
O6 Nb3 O9 103.7(5) . . ?
O5 Nb3 Nb1 82.0(4) . . ?
O5 Nb3 Nb2 122.5(4) . 7_556 ?
O5 Nb3 O7 77.3(4) . . ?
O5 Nb3 O9 154.6(5) . . ?
O7 Nb3 Nb1 45.3(3) . . ?
O7 Nb3 Nb2 45.22(4) . 7_556 ?
O9 Nb3 Nb1 81.7(4) . . ?
O9 Nb3 Nb2 32.2(4) . 7_556 ?
O9 Nb3 O7 77.4(4) . . ?
Nb3 Nb1 Nb3 90.62(8) 7_556 . ?
Nb3 Nb1 Nb2 60.44(5) . . ?
Nb3 Nb1 Nb2 60.02(5) . 7_556 ?
Nb3 Nb1 Nb2 60.44(5) 7_556 7_556 ?
Nb3 Nb1 Nb2 60.02(5) 7_556 . ?
Nb2 Nb1 Nb2 90.18(7) . 7_556 ?
O3 Nb1 Nb3 32.6(3) . 7_556 ?
O3 Nb1 Nb3 123.2(3) . . ?
O3 Nb1 Nb3 32.6(3) 7_556 . ?
O3 Nb1 Nb3 123.2(3) 7_556 7_556 ?
O3 Nb1 Nb2 81.5(3) 7_556 . ?
O3 Nb1 Nb2 81.5(3) . 7_556 ?
O3 Nb1 Nb2 81.5(3) 7_556 7_556 ?
O3 Nb1 Nb2 81.5(3) . . ?
O3 Nb1 O3 155.8(6) . 7_556 ?
O3 Nb1 O7 77.9(3) . . ?
O3 Nb1 O7 77.9(3) 7_556 . ?
O1 Nb1 Nb3 134.69(4) . . ?
O1 Nb1 Nb3 134.69(4) . 7_556 ?
O1 Nb1 Nb2 134.91(4) . 7_556 ?
O1 Nb1 Nb2 134.91(4) . . ?
O1 Nb1 O3 102.1(3) . 7_556 ?
O1 Nb1 O3 102.1(3) . . ?
O1 Nb1 O2 102.0(4) . . ?
O1 Nb1 O2 102.0(4) . 7_556 ?
O1 Nb1 O7 180.0(7) . . ?
O2 Nb1 Nb3 81.3(3) 7_556 . ?
O2 Nb1 Nb3 81.3(3) . 7_556 ?
O2 Nb1 Nb3 81.9(4) 7_556 7_556 ?
O2 Nb1 Nb3 81.9(4) . . ?
O2 Nb1 Nb2 32.9(3) . . ?
O2 Nb1 Nb2 32.9(3) 7_556 7_556 ?
O2 Nb1 Nb2 123.1(4) 7_556 . ?
O2 Nb1 Nb2 123.1(4) . 7_556 ?
O2 Nb1 O3 87.5(5) 7_556 7_556 ?
O2 Nb1 O3 87.5(5) 7_556 . ?
O2 Nb1 O3 87.5(5) . . ?
O2 Nb1 O3 87.5(5) . 7_556 ?
O2 Nb1 O2 156.0(7) 7_556 . ?
O2 Nb1 O7 78.0(4) . . ?
O2 Nb1 O7 78.0(4) 7_556 . ?
O7 Nb1 Nb3 45.31(4) . . ?
O7 Nb1 Nb3 45.31(4) . 7_556 ?
O7 Nb1 Nb2 45.09(4) . 7_556 ?
O7 Nb1 Nb2 45.09(4) . . ?
Nb3 Nb2 Nb1 59.74(4) 7_556 . ?
Nb3 Nb2 K1 101.57(12) 7_556 . ?
Nb1 Nb2 K1 153.14(9) . . ?
Ag4 Nb2 Nb3 83.22(7) . 7_556 ?
Ag4 Nb2 Nb1 74.29(5) . . ?
Ag4 Nb2 K1 125.64(8) . . ?
O8 Nb2 Nb3 82.5(4) . 7_556 ?
O8 Nb2 Nb1 122.8(3) . . ?
O8 Nb2 Ag4 146.0(4) . . ?
O8 Nb2 O2 155.5(4) . . ?
O8 Nb2 O5 85.7(6) . . ?
O8 Nb2 O7 77.8(5) . . ?
O8 Nb2 K1 30.6(3) . . ?
O2 Nb2 Nb3 81.0(4) . 7_556 ?
O2 Nb2 Nb1 32.8(3) . . ?
O2 Nb2 Ag4 48.6(3) . . ?
O2 Nb2 O5 88.0(5) . . ?
O2 Nb2 O7 77.8(5) . . ?
O2 Nb2 K1 173.6(3) . . ?
O5 Nb2 Nb3 121.9(3) . 7_556 ?
O5 Nb2 Nb1 81.2(4) . . ?
O5 Nb2 Ag4 127.9(4) . . ?
O5 Nb2 O7 76.8(3) . . ?
O5 Nb2 K1 95.5(4) . . ?
O7 Nb2 Nb3 45.15(4) . 7_556 ?
O7 Nb2 Nb1 45.0(3) . . ?
O7 Nb2 Ag4 112.1(3) . . ?
O7 Nb2 K1 108.2(4) . . ?
O4 Nb2 Nb3 134.1(5) . 7_556 ?
O4 Nb2 Nb1 133.5(5) . . ?
O4 Nb2 Ag4 66.3(5) . . ?
O4 Nb2 O8 103.7(6) . . ?
O4 Nb2 O2 100.7(6) . . ?
O4 Nb2 O5 104.0(6) . . ?
O4 Nb2 O7 178.3(6) . . ?
O4 Nb2 O9 101.4(6) . 7_556 ?
O4 Nb2 K1 73.3(5) . . ?
O9 Nb2 Nb3 32.7(3) 7_556 7_556 ?
O9 Nb2 Nb1 81.6(4) 7_556 . ?
O9 Nb2 Ag4 64.0(4) 7_556 . ?
O9 Nb2 O8 88.1(6) 7_556 . ?
O9 Nb2 O2 87.6(5) 7_556 . ?
O9 Nb2 O5 154.6(4) 7_556 . ?
O9 Nb2 O7 77.8(3) 7_556 . ?
O9 Nb2 K1 91.5(4) 7_556 . ?
O10 Nb4 O10 153.0(7) . 7_556 ?
O10 Nb4 O7 76.5(3) 7_556 . ?
O10 Nb4 O7 76.5(3) . . ?
O10 Nb4 K1 97.3(4) . . ?
O10 Nb4 K1 91.9(4) . 7_556 ?
O10 Nb4 K1 97.3(4) 7_556 7_556 ?
O10 Nb4 K1 91.9(4) 7_556 . ?
O8 Nb4 O10 87.4(5) . 7_556 ?
O8 Nb4 O10 87.4(5) 7_556 . ?
O8 Nb4 O10 86.9(5) 7_556 7_556 ?
O8 Nb4 O10 86.9(5) . . ?
O8 Nb4 O8 155.0(7) . 7_556 ?
O8 Nb4 O7 77.5(4) 7_556 . ?
O8 Nb4 O7 77.5(4) . . ?
O8 Nb4 K1 171.8(4) . 7_556 ?
O8 Nb4 K1 32.7(4) 7_556 7_556 ?
O8 Nb4 K1 171.8(4) 7_556 . ?
O8 Nb4 K1 32.7(4) . . ?
O7 Nb4 K1 110.07(8) . . ?
O7 Nb4 K1 110.07(8) . 7_556 ?
O11 Nb4 O10 103.5(3) . . ?
O11 Nb4 O10 103.5(3) . 7_556 ?
O11 Nb4 O8 102.5(4) . 7_556 ?
O11 Nb4 O8 102.5(4) . . ?
O11 Nb4 O7 180.0(8) . . ?
O11 Nb4 K1 69.93(8) . 7_556 ?
O11 Nb4 K1 69.93(8) . . ?
K1 Nb4 K1 139.86(16) . 7_556 ?
Ag1 Ag1 Ag3 127.04(5) 7_556 7_556 ?
S2 Ag1 Ag1 106.89(14) . 7_556 ?
S2 Ag1 Ag3 69.82(14) . 7_556 ?
S2 Ag1 S1 121.5(2) . 7_556 ?
S1 Ag1 Ag1 108.42(16) 7_556 7_556 ?
S1 Ag1 Ag3 51.74(14) 7_556 7_556 ?
O1 Ag1 Ag1 50.6(3) . 7_556 ?
O1 Ag1 Ag3 76.6(3) . 7_556 ?
O1 Ag1 S2 87.20(18) . . ?
O1 Ag1 S1 81.07(19) . 7_556 ?
O12 Ag1 Ag1 74.7(5) . 7_556 ?
O12 Ag1 Ag3 154.2(5) . 7_556 ?
O12 Ag1 S2 121.1(6) . . ?
O12 Ag1 S1 112.3(6) . 7_556 ?
O12 Ag1 O1 124.5(6) . . ?
Ag5 Ag2 Ag4 95.90(8) . . ?
S2 Ag2 Ag4 159.63(15) . . ?
S2 Ag2 Ag5 73.58(15) . . ?
S2 Ag2 S1 135.1(2) . . ?
S2 Ag2 S3 111.1(2) . . ?
S1 Ag2 Ag4 47.17(13) . . ?
S1 Ag2 Ag5 140.33(15) . . ?
S1 Ag2 S3 113.29(18) . . ?
S3 Ag2 Ag4 74.73(14) . . ?
S3 Ag2 Ag5 55.81(14) . . ?
S12 Ag8 Ag11 53.62(16) . 7_556 ?
S12 Ag8 O6 85.1(4) . . ?
S12 Ag8 Ag28 65.2(5) . . ?
S6 Ag8 Ag11 126.1(2) . 7_556 ?
S6 Ag8 S12 177.3(2) . . ?
S6 Ag8 O6 92.4(4) . . ?
S6 Ag8 Ag28 113.6(5) . . ?
O6 Ag8 Ag11 95.5(3) . 7_556 ?
O6 Ag8 Ag28 51.5(3) . . ?
Ag28 Ag8 Ag11 112.7(4) . 7_556 ?
Ag8 Ag11 Ag4 86.82(9) 7_556 . ?
Ag8 Ag11 Ag22 95.9(4) 7_556 . ?
Ag8 Ag11 Ag21 112.5(2) 7_556 . ?
Ag8 Ag11 Ag15 160.11(11) 7_556 . ?
Ag4 Ag11 Ag15 88.46(10) . . ?
S4 Ag11 Ag8 113.24(16) . 7_556 ?
S4 Ag11 Ag4 47.84(13) . . ?
S4 Ag11 S12 152.7(2) . 7_556 ?
S4 Ag11 O9 105.7(3) . 7_556 ?
S4 Ag11 Ag22 147.5(4) . . ?
S4 Ag11 Ag21 130.5(3) . . ?
S4 Ag11 Ag15 51.30(15) . . ?
S12 Ag11 Ag8 50.62(15) 7_556 7_556 ?
S12 Ag11 Ag4 135.29(17) 7_556 . ?
S12 Ag11 O9 93.3(3) 7_556 7_556 ?
S12 Ag11 Ag22 58.8(4) 7_556 . ?
S12 Ag11 Ag21 75.1(2) 7_556 . ?
S12 Ag11 Ag15 136.18(18) 7_556 . ?
O9 Ag11 Ag8 79.1(3) 7_556 7_556 ?
O9 Ag11 Ag4 61.5(3) 7_556 . ?
O9 Ag11 Ag22 64.7(4) 7_556 . ?
O9 Ag11 Ag21 65.8(4) 7_556 . ?
O9 Ag11 Ag15 115.2(3) 7_556 . ?
Ag22 Ag11 Ag4 124.53(14) . . ?
Ag22 Ag11 Ag15 102.7(4) . . ?
Ag21 Ag11 Ag4 118.46(16) . . ?
Ag9 Ag10 Ag17 86.23(18) . . ?
Ag5 Ag10 Ag9 60.52(7) . . ?
Ag5 Ag10 Ag13 103.89(15) . . ?
Ag5 Ag10 Ag17 123.92(18) . . ?
S3 Ag10 Ag9 116.21(16) . . ?
S3 Ag10 Ag5 56.98(14) . . ?
S3 Ag10 S7 167.8(2) . . ?
S3 Ag10 O4 90.1(4) . . ?
S3 Ag10 Ag13 53.04(18) . . ?
S3 Ag10 Ag17 139.96(18) . . ?
S3 Ag10 Ag18 129.2(4) . . ?
S7 Ag10 Ag9 51.85(15) . . ?
S7 Ag10 Ag5 110.77(16) . . ?
S7 Ag10 O4 89.4(4) . . ?
S7 Ag10 Ag13 137.1(2) . . ?
S7 Ag10 Ag17 44.7(2) . . ?
S7 Ag10 Ag18 58.0(4) . . ?
O4 Ag10 Ag9 98.5(3) . . ?
O4 Ag10 Ag5 87.1(3) . . ?
O4 Ag10 Ag13 67.6(3) . . ?
O4 Ag10 Ag17 52.4(3) . . ?
O4 Ag10 Ag18 50.7(3) . . ?
Ag13 Ag10 Ag9 160.62(14) . . ?
Ag13 Ag10 Ag17 94.77(18) . . ?
Ag18 Ag10 Ag9 102.2(4) . . ?
Ag18 Ag10 Ag5 133.42(16) . . ?
Ag5 Ag9 Ag10 56.90(8) . . ?
Ag5 Ag9 Ag20 119.80(15) . . ?
Ag19 Ag9 Ag10 89.8(2) . . ?
Ag19 Ag9 Ag5 114.72(12) . . ?
S9 Ag9 Ag10 151.42(18) 7_556 . ?
S9 Ag9 Ag5 140.75(15) 7_556 . ?
S9 Ag9 Ag19 63.0(2) 7_556 . ?
S9 Ag9 Ag20 46.9(2) 7_556 . ?
S9 Ag9 Ag27 57.4(2) 7_556 . ?
S7 Ag9 Ag10 48.57(18) . . ?
S7 Ag9 Ag5 104.06(19) . . ?
S7 Ag9 Ag19 57.2(2) . . ?
S7 Ag9 S9 105.1(2) . 7_556 ?
S7 Ag9 Ag20 74.5(2) . . ?
S7 Ag9 Ag27 157.2(2) . . ?
S5 Ag9 Ag10 93.81(18) . . ?
S5 Ag9 Ag5 53.22(17) . . ?
S5 Ag9 Ag19 160.4(2) . . ?
S5 Ag9 S9 114.8(2) . 7_556 ?
S5 Ag9 S7 136.3(2) . . ?
S5 Ag9 Ag20 147.6(2) . . ?
S5 Ag9 Ag27 57.4(2) . . ?
O5 Ag9 Ag10 71.2(3) . . ?
O5 Ag9 Ag5 50.9(3) . . ?
O5 Ag9 Ag19 66.4(3) . . ?
O5 Ag9 S9 102.9(3) . 7_556 ?
O5 Ag9 S7 91.1(3) . . ?
O5 Ag9 S5 96.5(3) . . ?
O5 Ag9 Ag20 68.9(3) . . ?
O5 Ag9 Ag27 106.4(3) . . ?
Ag20 Ag9 Ag10 107.4(2) . . ?
Ag27 Ag9 Ag10 151.03(15) . . ?
Ag27 Ag9 Ag5 98.35(13) . . ?
Ag27 Ag9 Ag19 116.3(3) . . ?
Ag1 Ag3 Ag6 90.53(9) 7_556 7_556 ?
Ag4 Ag3 Ag1 102.29(9) . 7_556 ?
Ag4 Ag3 Ag6 165.28(11) . 7_556 ?
S1 Ag3 Ag1 53.90(13) . 7_556 ?
S1 Ag3 Ag4 52.39(15) . . ?
S1 Ag3 Ag6 142.14(17) . 7_556 ?
S6 Ag3 Ag1 138.54(18) 7_556 7_556 ?
S6 Ag3 Ag4 109.84(19) 7_556 . ?
S6 Ag3 Ag6 62.61(18) 7_556 7_556 ?
S6 Ag3 S1 134.7(2) 7_556 . ?
O3 Ag3 Ag1 97.5(3) . 7_556 ?
O3 Ag3 Ag4 85.9(3) . . ?
O3 Ag3 Ag6 85.3(3) . 7_556 ?
O3 Ag3 S1 109.4(3) . . ?
O3 Ag3 S6 110.1(3) . 7_556 ?
Nb2 Ag4 Ag2 85.28(7) . . ?
Ag11 Ag4 Nb2 68.29(6) . . ?
Ag11 Ag4 Ag2 153.36(9) . . ?
Ag3 Ag4 Nb2 102.18(8) . . ?
Ag3 Ag4 Ag2 88.90(7) . . ?
Ag3 Ag4 Ag11 99.52(11) . . ?
Ag3 Ag4 Ag13 165.79(15) . . ?
S4 Ag4 Nb2 96.34(14) . . ?
S4 Ag4 Ag2 137.21(19) . . ?
S4 Ag4 Ag11 47.89(14) . . ?
S4 Ag4 Ag3 131.69(18) . . ?
S4 Ag4 S1 139.68(19) . . ?
S4 Ag4 O2 131.5(3) . . ?
S4 Ag4 Ag13 53.31(16) . . ?
S4 Ag4 Ag14 59.78(19) . . ?
S1 Ag4 Nb2 122.86(13) . . ?
S1 Ag4 Ag2 48.95(15) . . ?
S1 Ag4 Ag11 151.5(2) . . ?
S1 Ag4 Ag3 53.98(15) . . ?
S1 Ag4 O2 86.4(3) . . ?
S1 Ag4 Ag13 112.8(2) . . ?
S1 Ag4 Ag14 101.2(2) . . ?
O2 Ag4 Nb2 36.6(3) . . ?
O2 Ag4 Ag2 53.9(3) . . ?
O2 Ag4 Ag11 101.8(3) . . ?
O2 Ag4 Ag3 82.7(3) . . ?
O2 Ag4 Ag13 102.8(3) . . ?
Ag13 Ag4 Nb2 89.54(12) . . ?
Ag13 Ag4 Ag2 84.04(12) . . ?
Ag13 Ag4 Ag11 92.23(12) . . ?
Ag14 Ag4 Nb2 99.20(17) . . ?
Ag14 Ag4 Ag2 77.70(14) . . ?
Ag14 Ag4 Ag11 102.55(16) . . ?
Ag14 Ag4 Ag3 153.68(19) . . ?
Ag14 Ag4 O2 106.3(3) . . ?
Ag2 Ag5 Ag10 102.14(9) . . ?
Ag2 Ag5 Ag9 161.86(11) . . ?
Ag10 Ag5 Ag9 62.58(8) . . ?
Ag6 Ag5 Ag2 92.52(10) . . ?
Ag6 Ag5 Ag10 143.05(12) . . ?
Ag6 Ag5 Ag9 105.59(10) . . ?
S3 Ag5 Ag2 56.91(14) . . ?
S3 Ag5 Ag10 49.72(14) . . ?
S3 Ag5 Ag9 111.15(17) . . ?
S3 Ag5 Ag6 119.67(15) . . ?
S5 Ag5 Ag2 145.00(18) . . ?
S5 Ag5 Ag10 97.07(18) . . ?
S5 Ag5 Ag9 51.71(16) . . ?
S5 Ag5 Ag6 56.00(16) . . ?
S5 Ag5 S3 122.1(2) . . ?
O5 Ag5 Ag2 116.7(3) . . ?
O5 Ag5 Ag10 75.0(3) . . ?
O5 Ag5 Ag9 52.2(3) . . ?
O5 Ag5 Ag6 127.6(3) . . ?
O5 Ag5 S3 112.7(3) . . ?
O5 Ag5 S5 96.3(3) . . ?
Ag5 Ag6 Ag3 85.92(9) . 7_556 ?
S2 Ag6 Ag3 68.86(15) . 7_556 ?
S2 Ag6 Ag5 74.23(15) . . ?
S2 Ag6 S5 128.9(2) . . ?
S2 Ag6 Ag7 165.2(2) . . ?
S5 Ag6 Ag3 112.24(16) . 7_556 ?
S5 Ag6 Ag5 55.52(17) . . ?
S5 Ag6 Ag7 58.13(18) . . ?
O13 Ag6 Ag3 126.2(7) . 7_556 ?
O13 Ag6 Ag5 145.5(7) . . ?
O13 Ag6 S2 103.5(5) . . ?
O13 Ag6 S5 112.3(7) . . ?
O13 Ag6 Ag7 82.5(5) . . ?
Ag7 Ag6 Ag3 96.64(13) . 7_556 ?
Ag7 Ag6 Ag5 108.58(13) . . ?
Ag9 Ag19 Ag17 94.7(2) . . ?
S7 Ag19 Ag9 52.95(16) . . ?
S7 Ag19 Ag17 47.6(3) . . ?
S11 Ag19 Ag9 157.3(3) . . ?
S11 Ag19 S7 122.9(4) . . ?
S11 Ag19 O8 97.5(4) . . ?
S11 Ag19 Ag17 94.0(4) . . ?
O8 Ag19 Ag9 105.2(3) . . ?
O8 Ag19 S7 105.3(4) . . ?
O8 Ag19 Ag17 72.9(4) . . ?
Ag2 S2 Ag1 94.6(2) . . ?
Ag6 S2 Ag1 126.3(2) . . ?
Ag6 S2 Ag2 118.7(2) . . ?
C5 S2 Ag1 104.2(11) . . ?
C5 S2 Ag2 111.5(10) . . ?
C5 S2 Ag6 101.0(11) . . ?
Ag11 S4 Ag15 82.3(2) . . ?
Ag11 S4 Ag13 134.5(2) . . ?
Ag11 S4 Ag14 134.5(2) . . ?
Ag4 S4 Ag11 84.27(17) . . ?
Ag4 S4 Ag15 131.0(2) . . ?
Ag4 S4 Ag13 78.5(2) . . ?
Ag4 S4 Ag14 60.5(3) . . ?
Ag16 S4 Ag11 122.1(3) . . ?
Ag16 S4 Ag4 131.8(3) . . ?
Ag16 S4 Ag14 73.9(3) . . ?
Ag13 S4 Ag15 78.2(3) . . ?
C11 S4 Ag11 115.8(11) . . ?
C11 S4 Ag4 114.7(9) . . ?
C11 S4 Ag15 113.6(9) . . ?
C11 S4 Ag16 90.7(10) . . ?
C11 S4 Ag13 109.6(11) . . ?
C11 S4 Ag14 105.3(10) . . ?
Ag2 S1 Ag1 92.19(18) . 7_556 ?
Ag3 S1 Ag1 74.36(17) . 7_556 ?
Ag3 S1 Ag2 123.0(2) . . ?
Ag4 S1 Ag1 138.6(2) . 7_556 ?
Ag4 S1 Ag2 83.88(19) . . ?
Ag4 S1 Ag3 73.64(19) . . ?
C2 S1 Ag1 108.0(9) . 7_556 ?
C2 S1 Ag2 118.0(9) . . ?
C2 S1 Ag3 118.9(9) . . ?
C2 S1 Ag4 110.1(10) . . ?
Ag10 S3 Ag2 131.9(2) . . ?
Ag10 S3 Ag5 73.31(17) . . ?
Ag10 S3 Ag13 77.0(2) . . ?
Ag10 S3 Ag14 94.1(3) . . ?
Ag5 S3 Ag2 67.27(14) . . ?
Ag13 S3 Ag2 115.0(3) . . ?
Ag13 S3 Ag5 136.6(2) . . ?
Ag14 S3 Ag2 93.0(3) . . ?
Ag14 S3 Ag5 132.8(3) . . ?
C8 S3 Ag2 112.1(8) . . ?
C8 S3 Ag10 108.4(10) . . ?
C8 S3 Ag5 113.8(9) . . ?
C8 S3 Ag13 105.1(8) . . ?
C8 S3 Ag14 113.3(9) . . ?
Ag8 S12 Ag11 75.76(18) . 7_556 ?
Ag8 S12 Ag28 67.1(4) . . ?
Ag8 S12 Ag22 121.3(2) . 7_556 ?
Ag8 S12 Ag24 106.5(2) . 7_556 ?
Ag11 S12 Ag28 132.8(3) 7_556 . ?
Ag11 S12 Ag22 71.2(3) 7_556 7_556 ?
Ag24 S12 Ag11 118.9(3) 7_556 7_556 ?
Ag24 S12 Ag22 55.6(4) 7_556 7_556 ?
C35 S12 Ag8 113.9(12) . . ?
C35 S12 Ag11 114.1(10) . 7_556 ?
C35 S12 Ag28 107.2(10) . . ?
C35 S12 Ag22 123.6(12) . 7_556 ?
C35 S12 Ag24 119.1(11) . 7_556 ?
Ag9 S9 Ag27 66.7(3) 7_556 7_556 ?
Ag20 S9 Ag9 78.7(4) 7_556 7_556 ?
Ag20 S9 Ag27 131.6(3) 7_556 7_556 ?
Ag20 S9 Ag28 130.3(4) 7_556 7_556 ?
Ag20 S9 Ag23 49.5(4) 7_556 . ?
Ag28 S9 Ag9 94.0(5) 7_556 7_556 ?
Ag28 S9 Ag27 30.9(4) 7_556 7_556 ?
Ag28 S9 Ag23 104.1(6) 7_556 . ?
Ag24 S9 Ag9 119.1(3) . 7_556 ?
Ag24 S9 Ag27 85.6(3) . 7_556 ?
Ag23 S9 Ag9 124.3(3) . 7_556 ?
Ag23 S9 Ag27 131.1(4) . 7_556 ?
C26 S9 Ag9 113.4(10) . 7_556 ?
C26 S9 Ag20 117.8(11) . 7_556 ?
C26 S9 Ag27 106.9(11) . 7_556 ?
C26 S9 Ag28 110.2(10) . 7_556 ?
C26 S9 Ag24 126.5(10) . . ?
C26 S9 Ag23 108.7(10) . . ?
Ag8 S6 Ag3 100.4(3) . 7_556 ?
Ag8 S6 Ag7 90.9(2) . . ?
Ag3 S6 Ag7 128.2(3) 7_556 . ?
C17 S6 Ag8 111.2(9) . . ?
C17 S6 Ag3 107.9(10) . 7_556 ?
C17 S6 Ag7 114.6(10) . . ?
Ag10 S7 Ag9 79.6(2) . . ?
Ag10 S7 Ag19 117.1(2) . . ?
Ag10 S7 Ag18 70.5(4) . . ?
Ag9 S7 Ag19 69.8(3) . . ?
Ag9 S7 Ag18 133.4(3) . . ?
Ag17 S7 Ag10 88.3(3) . . ?
Ag17 S7 Ag9 131.1(3) . . ?
Ag17 S7 Ag19 74.6(4) . . ?
C20 S7 Ag10 117.6(11) . . ?
C20 S7 Ag9 112.7(11) . . ?
C20 S7 Ag19 124.6(11) . . ?
C20 S7 Ag17 114.8(11) . . ?
C20 S7 Ag18 112.6(11) . . ?
Ag19 S11 Ag25 134.4(4) . . ?
Ag19 S11 Ag12 110.2(4) . . ?
Ag20 S11 Ag30 101.1(6) . . ?
Ag25 S11 Ag12 89.2(4) . . ?
Ag26 S11 Ag20 110.4(3) . . ?
Ag26 S11 Ag30 67.9(6) . . ?
C32 S11 Ag19 115.8(18) . . ?
C32 S11 Ag20 127.6(18) . . ?
C32 S11 Ag25 92.5(17) . . ?
C32 S11 Ag26 118.8(17) . . ?
C32 S11 Ag12 111.4(16) . . ?
C32 S11 Ag29 101.5(15) . . ?
C32 S11 K1 101.5(15) . . ?
C32 S11 Ag30 112.8(17) . . ?
Ag9 S5 Ag5 75.06(19) . . ?
Ag9 S5 Ag6 139.0(3) . . ?
Ag9 S5 Ag7 129.7(3) . . ?
Ag9 S5 Ag27 68.5(2) . . ?
Ag5 S5 Ag6 68.48(19) . . ?
Ag5 S5 Ag7 126.6(3) . . ?
Ag5 S5 Ag27 121.9(3) . . ?
Ag6 S5 Ag7 65.59(18) . . ?
Ag6 S5 Ag27 116.7(3) . . ?
Ag27 S5 Ag7 61.7(2) . . ?
C14 S5 Ag9 103.6(13) . . ?
C14 S5 Ag5 107.9(13) . . ?
C14 S5 Ag6 104.8(12) . . ?
C14 S5 Ag7 108.9(13) . . ?
C14 S5 Ag27 123.3(12) . . ?
Ag25 S10 Ag30 66.6(5) . 7_556 ?
Ag26 S10 Ag21 72.1(4) . . ?
Ag26 S10 Ag12 81.3(4) . 7_556 ?
Ag26 S10 Ag23 117.0(3) . . ?
Ag26 S10 Ag30 63.6(6) . 7_556 ?
Ag22 S10 Ag25 106.3(5) . . ?
Ag22 S10 Ag12 137.8(4) . 7_556 ?
Ag22 S10 Ag30 135.3(5) . 7_556 ?
Ag21 S10 Ag30 127.6(6) . 7_556 ?
Ag12 S10 Ag25 83.9(4) 7_556 . ?
Ag12 S10 Ag30 18.0(4) 7_556 7_556 ?
Ag23 S10 Ag21 99.8(5) . . ?
Ag23 S10 Ag12 64.7(4) . 7_556 ?
Ag23 S10 Ag30 78.0(5) . 7_556 ?
C29 S10 Ag25 100.6(11) . . ?
C29 S10 Ag26 125.3(11) . . ?
C29 S10 Ag22 107.3(14) . . ?
C29 S10 Ag21 110.4(13) . . ?
C29 S10 Ag12 110.9(14) . 7_556 ?
C29 S10 Ag23 116.2(10) . . ?
C29 S10 K1 113.3(11) . . ?
C29 S10 Ag30 117.4(15) . 7_556 ?
Ag21 S8 Ag18 114.9(5) . . ?
Ag15 S8 Ag22 135.9(5) . . ?
Ag17 S8 Ag22 113.6(5) . . ?
Ag17 S8 Ag15 79.5(4) . . ?
C23 S8 Ag22 107(2) . . ?
C23 S8 Ag21 113(2) . . ?
C23 S8 Ag15 95(2) . . ?
C23 S8 Ag17 126.9(18) . . ?
C23 S8 Ag18 125(2) . . ?
C23 S8 Ag29 116.7(19) . . ?
C23 S8 K1 116.7(19) . . ?
Ag15 S13 Ag15 91.7(3) . 7 ?
Ag16 S13 Ag15 82.6(3) . 7 ?
Ag16 S13 Ag15 36.6(2) 7 7 ?
Ag16 S13 Ag16 59.6(3) 7 . ?
Ag16 S13 Ag18 141.5(5) 7 . ?
Ag16 S13 Ag18 86.9(4) . . ?
Ag18 S13 Ag15 128.8(5) . 7 ?
Ag30 S14 Ag30 95.3(11) . 8_666 ?
Ag30 S14 Ag30 87.8(13) . 7_556 ?
Ag30 S14 Ag30 160.9(11) 8_666 7_556 ?
Ag30 S14 Ag30 160.9(11) . 2_665 ?
Ag30 S14 Ag30 87.8(13) 8_666 2_665 ?
Ag30 S14 Ag30 95.3(11) 2_665 7_556 ?
Nb3 O3 Nb1 114.3(5) 7_556 . ?
Nb3 O3 Ag3 123.8(5) 7_556 . ?
Nb1 O3 Ag3 111.5(5) . . ?
Nb3 O10 Nb4 115.8(6) . . ?
Nb3 O10 Ag20 117.5(6) . . ?
Nb4 O10 Ag20 99.5(5) . . ?
Nb1 O1 Ag1 140.6(3) . . ?
Nb1 O1 Ag1 140.6(3) . 7_556 ?
Ag1 O1 Ag1 78.7(5) . 7_556 ?
Nb2 O8 Nb4 114.6(6) . . ?
Nb2 O8 Ag19 109.9(6) . . ?
Nb2 O8 Ag21 111.7(7) . . ?
Nb2 O8 Ag29 124.5(6) . . ?
Nb2 O8 K1 124.5(6) . . ?
Nb4 O8 Ag19 103.2(6) . . ?
Nb4 O8 Ag21 105.6(6) . . ?
Nb4 O8 Ag29 120.5(6) . . ?
Nb4 O8 K1 120.5(6) . . ?
Ag25 O17 Ag25 102.8(11) . 2_665 ?
Nb1 O2 Nb2 114.3(5) . . ?
Nb1 O2 Ag4 127.2(6) . . ?
Nb2 O2 Ag4 94.9(5) . . ?
Nb3 O6 Ag8 119.4(6) . . ?
Nb3 O6 Ag27 153.0(7) . . ?
Nb3 O6 Ag28 146.8(9) . . ?
Ag27 O6 Ag8 87.5(4) . . ?
Ag28 O6 Ag8 74.7(3) . . ?
C39 O13 Ag6 126.4(14) . . ?
S6 C17 H17 108.2 . . ?
C16 C17 S6 104(2) . . ?
C16 C17 H17 114.1 . . ?
C18 C17 S6 114(2) . . ?
C18 C17 H17 100.6 . . ?
C18 C17 C16 116(2) . . ?
Nb3 O5 Nb2 115.5(6) . . ?
Nb3 O5 Ag9 105.5(5) . . ?
Nb3 O5 Ag5 102.5(5) . . ?
Nb2 O5 Ag9 137.2(5) . . ?
Nb2 O5 Ag5 104.4(6) . . ?
Ag5 O5 Ag9 76.9(4) . . ?
Nb3 O7 Nb3 178.8(7) 7_556 . ?
Nb3 O7 Nb2 89.63(5) . 7_556 ?
Nb3 O7 Nb2 89.63(5) 7_556 . ?
Nb3 O7 Nb2 90.37(5) . . ?
Nb3 O7 Nb2 90.37(5) 7_556 7_556 ?
Nb3 O7 Nb4 90.6(3) . . ?
Nb3 O7 Nb4 90.6(3) 7_556 . ?
Nb1 O7 Nb3 89.4(3) . . ?
Nb1 O7 Nb3 89.4(3) . 7_556 ?
Nb1 O7 Nb2 89.9(3) . 7_556 ?
Nb1 O7 Nb2 89.9(3) . . ?
Nb1 O7 Nb4 180.00(8) . . ?
Nb2 O7 Nb2 179.8(9) 7_556 . ?
Nb4 O7 Nb2 90.1(3) . . ?
Nb4 O7 Nb2 90.1(3) . 7_556 ?
Nb4 O11 Ag26 125.6(5) . 7_556 ?
Nb4 O11 Ag26 125.6(5) . . ?
Ag26 O11 Ag26 108.7(10) 7_556 . ?
Nb2 O4 Ag10 115.5(6) . . ?
Nb2 O4 Ag18 133.2(9) . . ?
Ag18 O4 Ag10 74.7(4) . . ?
S6 Ag7 Ag6 65.99(17) . . ?
S6 Ag7 S5 103.8(2) . . ?
S6 Ag7 Ag27 101.6(2) . . ?
S5 Ag7 Ag6 56.28(18) . . ?
S5 Ag7 Ag27 58.7(3) . . ?
Ag27 Ag7 Ag6 106.5(2) . . ?
O14 Ag7 Ag6 85.8(5) . . ?
O14 Ag7 S6 110.6(6) . . ?
O14 Ag7 S5 110.0(6) . . ?
O14 Ag7 Ag27 147.7(6) . . ?
O15 Ag7 Ag6 159.2(11) . . ?
O15 Ag7 S6 134.7(13) . . ?
O15 Ag7 S5 111.5(17) . . ?
O15 Ag7 Ag27 75.0(13) . . ?
O15 Ag7 O14 83.3(10) . . ?
Nb3 O9 Ag11 131.5(6) . 7_556 ?
Nb2 O9 Nb3 115.1(5) 7_556 . ?
Nb2 O9 Ag11 112.8(5) 7_556 7_556 ?
S9 Ag20 Ag9 54.4(3) 7_556 . ?
S9 Ag20 S11 131.6(4) 7_556 . ?
S9 Ag20 O10 95.8(4) 7_556 . ?
S11 Ag20 Ag9 139.4(5) . . ?
O10 Ag20 Ag9 89.4(4) . . ?
O10 Ag20 S11 123.9(5) . . ?
Ag23 Ag20 Ag9 118.2(3) 7_556 . ?
Ag23 Ag20 S9 67.5(3) 7_556 7_556 ?
Ag23 Ag20 S11 93.9(6) 7_556 . ?
Ag23 Ag20 O10 76.4(5) 7_556 . ?
S11 Ag25 S10 123.0(3) . . ?
S11 Ag25 O17 102.7(3) . . ?
O17 Ag25 S10 127.5(3) . . ?
S11 Ag26 Ag21 100.0(4) . . ?
S11 Ag26 Ag30 130.5(6) . 7_556 ?
S11 Ag26 Ag30 58.5(6) . . ?
S10 Ag26 S11 159.0(5) . . ?
S10 Ag26 O11 97.9(3) . . ?
S10 Ag26 Ag21 61.6(3) . . ?
S10 Ag26 Ag30 70.5(5) . 7_556 ?
S10 Ag26 Ag30 142.4(6) . . ?
O11 Ag26 S11 90.3(2) . . ?
O11 Ag26 Ag21 86.8(5) . . ?
O11 Ag26 Ag30 73.5(7) . . ?
O11 Ag26 Ag30 73.4(5) . 7_556 ?
Ag30 Ag26 Ag21 124.5(5) 7_556 . ?
Ag30 Ag26 Ag21 149.8(5) . . ?
Ag30 Ag26 Ag30 72.0(8) . 7_556 ?
S9 Ag27 Ag9 55.87(19) 7_556 . ?
S9 Ag27 Ag7 168.4(4) 7_556 . ?
S5 Ag27 Ag9 54.1(2) . . ?
S5 Ag27 S9 110.0(4) . 7_556 ?
S5 Ag27 Ag7 59.5(2) . . ?
O6 Ag27 Ag9 71.1(3) . . ?
O6 Ag27 S9 80.2(4) . 7_556 ?
O6 Ag27 S5 80.2(4) . . ?
O6 Ag27 Ag7 92.5(4) . . ?
Ag7 Ag27 Ag9 113.3(3) . . ?
O16 Ag27 Ag9 141.2(12) . . ?
O16 Ag27 S9 106.4(9) . 7_556 ?
O16 Ag27 S5 126.0(16) . . ?
O16 Ag27 O6 145.2(17) . . ?
O16 Ag27 Ag7 84.7(9) . . ?
S12 Ag28 Ag8 47.65(18) . . ?
S9 Ag28 Ag8 137.1(3) 7_556 . ?
S9 Ag28 S12 114.3(8) 7_556 . ?
O6 Ag28 Ag8 53.7(3) . . ?
O6 Ag28 S12 75.4(4) . . ?
O6 Ag28 S9 86.0(4) . 7_556 ?
O16 Ag28 Ag8 108.8(9) . . ?
O16 Ag28 S12 128.6(13) . . ?
O16 Ag28 S9 110.0(10) . 7_556 ?
O16 Ag28 O6 133.0(15) . . ?
S12 Ag22 Ag11 49.99(16) 7_556 . ?
S12 Ag22 S8 97.8(3) 7_556 . ?
S10 Ag22 Ag11 160.4(4) . . ?
S10 Ag22 S12 115.5(6) . 7_556 ?
S10 Ag22 S8 115.4(5) . . ?
S8 Ag22 Ag11 61.1(3) . . ?
Ag24 Ag22 Ag11 99.3(4) . . ?
Ag24 Ag22 S12 54.7(4) . 7_556 ?
Ag24 Ag22 S10 75.5(5) . . ?
Ag24 Ag22 S8 151.2(4) . . ?
S10 Ag21 Ag11 130.8(6) . . ?
S10 Ag21 Ag26 46.4(3) . . ?
S8 Ag21 Ag11 62.9(4) . . ?
S8 Ag21 S10 131.6(4) . . ?
S8 Ag21 O8 104.7(5) . . ?
S8 Ag21 Ag26 121.5(7) . . ?
O8 Ag21 Ag11 95.1(5) . . ?
O8 Ag21 S10 117.3(5) . . ?
O8 Ag21 Ag26 84.5(5) . . ?
Ag26 Ag21 Ag11 175.5(4) . . ?
S4 Ag15 Ag11 46.42(14) . . ?
S4 Ag15 S13 99.0(3) . 7 ?
S4 Ag15 S13 111.2(3) . . ?
S4 Ag15 Ag13 50.81(18) . . ?
S4 Ag15 Ag17 113.96(18) . . ?
S8 Ag15 Ag11 59.7(3) . . ?
S8 Ag15 S4 104.6(3) . . ?
S8 Ag15 S13 117.4(3) . . ?
S8 Ag15 S13 137.8(3) . 7 ?
S8 Ag15 Ag13 125.4(3) . . ?
S8 Ag15 Ag17 47.7(3) . . ?
S13 Ag15 Ag11 124.7(2) 7 . ?
S13 Ag15 Ag11 141.6(3) . . ?
S13 Ag15 S13 84.6(3) . 7 ?
S13 Ag15 Ag13 96.6(2) 7 . ?
S13 Ag15 Ag13 60.5(3) . . ?
S13 Ag15 Ag17 71.0(2) . . ?
S13 Ag15 Ag17 144.1(3) 7 . ?
Ag13 Ag15 Ag11 89.19(14) . . ?
Ag17 Ag15 Ag11 89.66(18) . . ?
Ag17 Ag15 Ag13 93.67(18) . . ?
S4 Ag16 S13 122.6(3) . 7 ?
S4 Ag16 S13 129.3(3) . . ?
S4 Ag16 Ag16 165.2(2) . 7 ?
S4 Ag16 Ag14 54.5(2) . . ?
S13 Ag16 S13 99.0(5) 7 . ?
S13 Ag16 Ag16 61.3(3) 7 7 ?
S13 Ag16 Ag14 95.9(4) . . ?
S13 Ag16 Ag14 159.4(4) 7 . ?
Ag16 Ag16 S13 59.1(3) 7 . ?
Ag16 Ag16 Ag14 116.2(2) 7 . ?
Ag10 Ag13 Ag4 94.73(12) . . ?
Ag10 Ag13 Ag15 86.03(18) . . ?
Ag4 Ag13 Ag15 90.04(13) . . ?
S4 Ag13 Ag10 114.02(19) . . ?
S4 Ag13 Ag4 48.20(14) . . ?
S4 Ag13 Ag15 50.96(17) . . ?
S3 Ag13 Ag10 49.91(16) . . ?
S3 Ag13 Ag4 78.9(2) . . ?
S3 Ag13 S4 125.5(3) . . ?
S3 Ag13 Ag15 132.6(2) . . ?
Ag4 Ag14 Ag16 109.7(2) . . ?
S4 Ag14 Ag4 59.7(2) . . ?
S4 Ag14 Ag16 51.66(19) . . ?
S3 Ag14 Ag4 98.0(3) . . ?
S3 Ag14 S4 140.6(3) . . ?
S3 Ag14 Ag16 125.1(4) . . ?
S11 Ag12 S10 124.0(3) . 7_556 ?
S11 Ag12 O19 127.6(3) . . ?
S10 Ag12 O19 102.2(3) 7_556 . ?
S12 Ag24 S9 135.8(4) 7_556 . ?
S12 Ag24 Ag22 69.8(2) 7_556 . ?
Ag22 Ag24 S9 145.7(3) . . ?
S9 Ag23 Ag30 141.4(6) . 7_556 ?
S10 Ag23 S9 156.8(5) . . ?
S10 Ag23 Ag30 60.3(5) . 7_556 ?
Ag20 Ag23 S9 63.1(3) 7_556 . ?
Ag20 Ag23 S10 136.1(4) 7_556 . ?
Ag20 Ag23 Ag30 91.5(5) 7_556 7_556 ?
Ag19 Ag17 Ag10 86.30(17) . . ?
Ag19 Ag17 Ag15 153.9(2) . . ?
S7 Ag17 Ag10 47.0(2) . . ?
S7 Ag17 Ag19 57.9(2) . . ?
S7 Ag17 S8 167.9(4) . . ?
S7 Ag17 Ag15 127.1(5) . . ?
S8 Ag17 Ag10 125.4(4) . . ?
S8 Ag17 Ag19 116.2(5) . . ?
S8 Ag17 Ag15 52.8(3) . . ?
Ag15 Ag17 Ag10 84.7(3) . . ?
S7 Ag18 Ag10 51.43(19) . . ?
S8 Ag18 Ag10 142.7(4) . . ?
S8 Ag18 S7 135.1(8) . . ?
S8 Ag18 S13 127.3(7) . . ?
S13 Ag18 Ag10 71.8(4) . . ?
S13 Ag18 S7 96.8(3) . . ?
O4 Ag18 Ag10 54.6(4) . . ?
O4 Ag18 S7 87.3(4) . . ?
O4 Ag18 S8 88.2(5) . . ?
O4 Ag18 S13 105.6(7) . . ?
S8 Ag29 S11 160.3(4) . . ?
O8 Ag29 S11 100.1(4) . . ?
O8 Ag29 S8 99.4(4) . . ?
Nb2 K1 H33B 130.3 . . ?
Nb2 K1 H33C 160.9 . . ?
Nb2 K1 H24A 137.8 . . ?
Nb4 K1 Nb2 51.57(6) . . ?
Nb4 K1 H33B 145.2 . . ?
Nb4 K1 H33C 143.7 . . ?
Nb4 K1 H24A 153.6 . . ?
S11 K1 Nb2 118.3(2) . . ?
S11 K1 Nb4 81.88(18) . . ?
S11 K1 S10 91.7(3) . . ?
S11 K1 H33B 67.6 . . ?
S11 K1 H33C 65.9 . . ?
S11 K1 H24A 102.5 . . ?
S10 K1 Nb2 103.77(19) . . ?
S10 K1 Nb4 69.28(16) . . ?
S10 K1 H33B 125.8 . . ?
S10 K1 H33C 94.5 . . ?
S10 K1 H24A 84.5 . . ?
S8 K1 Nb2 79.4(3) . . ?
S8 K1 Nb4 117.5(3) . . ?
S8 K1 S11 160.3(4) . . ?
S8 K1 S10 92.3(3) . . ?
S8 K1 H33B 94.6 . . ?
S8 K1 H33C 94.5 . . ?
S8 K1 H24A 58.7 . . ?
O8 K1 Nb2 24.9(3) . . ?
O8 K1 Nb4 26.8(3) . . ?
O8 K1 S11 100.1(4) . . ?
O8 K1 S10 88.3(4) . . ?
O8 K1 S8 99.4(4) . . ?
O8 K1 H33B 142.6 . . ?
O8 K1 H33C 165.7 . . ?
O8 K1 H24A 156.5 . . ?
H33B K1 H33C 31.4 . . ?
H33B K1 H24A 55.2 . . ?
H33C K1 H24A 37.8 . . ?
S9 C26 H26 108.8 . . ?
C27 C26 S9 107(2) . . ?
C27 C26 H26 109.3 . . ?
C25 C26 S9 111(2) . . ?
C25 C26 H26 108.6 . . ?
C25 C26 C27 112(3) . . ?
C26 C27 H27A 109.1 . . ?
C26 C27 H27B 110.0 . . ?
C26 C27 H27C 109.3 . . ?
H27A C27 H27B 109.5 . . ?
H27A C27 H27C 109.5 . . ?
H27B C27 H27C 109.5 . . ?
C26 C25 H25A 109.4 . . ?
C26 C25 H25B 110.8 . . ?
C26 C25 H25C 108.2 . . ?
H25A C25 H25B 109.3 . . ?
H25A C25 H25C 109.5 . . ?
H25B C25 H25C 109.5 . . ?
S12 C35 H35 110.6 . . ?
C36 C35 S12 109(3) . . ?
C36 C35 H35 112.9 . . ?
C36 C35 C34 116(2) . . ?
C34 C35 S12 109(3) . . ?
C34 C35 H35 99.2 . . ?
C35 C36 H36A 109.7 . . ?
C35 C36 H36B 109.2 . . ?
C35 C36 H36C 109.5 . . ?
H36A C36 H36B 109.5 . . ?
H36A C36 H36C 109.5 . . ?
H36B C36 H36C 109.5 . . ?
C35 C34 H34A 91.7 . . ?
C35 C34 H34B 123.7 . . ?
C35 C34 H34C 111.3 . . ?
H34A C34 H34B 109.5 . . ?
H34A C34 H34C 109.4 . . ?
H34B C34 H34C 109.4 . . ?
S3 C8 H8 107.1 . . ?
C9 C8 S3 116(2) . . ?
C9 C8 H8 105.5 . . ?
C9 C8 C7 113(2) . . ?
C7 C8 S3 106(2) . . ?
C7 C8 H8 109.0 . . ?
C8 C9 H9A 111.9 . . ?
C8 C9 H9B 107.9 . . ?
C8 C9 H9C 108.7 . . ?
H9A C9 H9B 109.3 . . ?
H9A C9 H9C 109.5 . . ?
H9B C9 H9C 109.5 . . ?
C8 C7 H7A 110.7 . . ?
C8 C7 H7B 106.2 . . ?
C8 C7 H7C 111.3 . . ?
H7A C7 H7B 109.4 . . ?
H7A C7 H7C 109.5 . . ?
H7B C7 H7C 109.6 . . ?
S2 C5 H5 110.8 . . ?
C4 C5 S2 112(2) . . ?
C4 C5 H5 110.0 . . ?
C6 C5 S2 108.0(17) . . ?
C6 C5 H5 109.6 . . ?
C6 C5 C4 106(3) . . ?
C5 C4 H4A 109.1 . . ?
C5 C4 H4B 110.5 . . ?
C5 C4 H4C 108.9 . . ?
H4A C4 H4B 109.4 . . ?
H4A C4 H4C 109.5 . . ?
H4B C4 H4C 109.4 . . ?
C5 C6 H6A 110.4 . . ?
C5 C6 H6B 110.7 . . ?
C5 C6 H6C 107.3 . . ?
H6A C6 H6B 109.4 . . ?
H6A C6 H6C 109.5 . . ?
H6B C6 H6C 109.5 . . ?
C37 O12 Ag1 121.5(16) . . ?
S1 C2 H2 112.4 . . ?
C3 C2 S1 108.0(17) . . ?
C3 C2 H2 112.2 . . ?
C3 C2 C1 105.3(19) . . ?
C1 C2 S1 105.7(16) . . ?
C1 C2 H2 112.6 . . ?
C2 C3 H3A 110.2 . . ?
C2 C3 H3B 108.2 . . ?
C2 C3 H3C 110.1 . . ?
H3A C3 H3B 109.5 . . ?
H3A C3 H3C 109.5 . . ?
H3B C3 H3C 109.4 . . ?
C39 O14 Ag7 116.7(13) . . ?
O13 C39 O14 127.7(14) . . ?
O13 C39 C40 113.6(11) . . ?
C40 C39 O14 118.6(10) . . ?
C39 C40 H40A 109.5 . . ?
C39 C40 H40B 109.5 . . ?
C39 C40 H40C 109.5 . . ?
H40A C40 H40B 109.5 . . ?
H40A C40 H40C 109.5 . . ?
H40B C40 H40C 109.5 . . ?
C2 C1 H1A 108.4 . . ?
C2 C1 H1B 109.2 . . ?
C2 C1 H1C 110.8 . . ?
H1A C1 H1B 109.5 . . ?
H1A C1 H1C 109.5 . . ?
H1B C1 H1C 109.4 . . ?
S11 C32 H32 108.8 . . ?
C31 C32 S11 119(4) . . ?
C31 C32 H32 91.6 . . ?
C33 C32 S11 116(3) . . ?
C33 C32 H32 108.5 . . ?
C33 C32 C31 110(2) . . ?
C32 C31 H31A 94.0 . . ?
C32 C31 H31B 122.0 . . ?
C32 C31 H31C 111.1 . . ?
H31A C31 H31B 109.6 . . ?
H31A C31 H31C 109.4 . . ?
H31B C31 H31C 109.4 . . ?
C32 C33 H33A 111.0 . . ?
C32 C33 H33B 110.5 . . ?
C32 C33 H33C 106.9 . . ?
H33A C33 H33B 109.4 . . ?
H33A C33 H33C 109.5 . . ?
H33B C33 H33C 109.5 . . ?
S7 C20 H20 110.9 . . ?
C19 C20 S7 96(3) . . ?
C19 C20 H20 103.7 . . ?
C19 C20 C21 124(3) . . ?
C21 C20 S7 107(3) . . ?
C21 C20 H20 113.5 . . ?
C20 C19 H19A 106.3 . . ?
C20 C19 H19B 107.8 . . ?
C20 C19 H19C 114.4 . . ?
H19A C19 H19B 109.4 . . ?
H19A C19 H19C 109.4 . . ?
H19B C19 H19C 109.4 . . ?
C20 C21 H21A 112.0 . . ?
C20 C21 H21B 113.6 . . ?
C20 C21 H21C 102.7 . . ?
H21A C21 H21B 109.3 . . ?
H21A C21 H21C 109.5 . . ?
H21B C21 H21C 109.5 . . ?
H12A C12 H12B 109.5 . . ?
H12A C12 H12C 109.6 . . ?
H12B C12 H12C 109.5 . . ?
C11 C12 H12A 110.9 . . ?
C11 C12 H12B 109.6 . . ?
C11 C12 H12C 107.7 . . ?
S4 C11 H11 101.2 . . ?
C12 C11 S4 114(2) . . ?
C12 C11 H11 99.9 . . ?
C10 C11 S4 112(2) . . ?
C10 C11 C12 115(2) . . ?
C10 C11 H11 112.4 . . ?
C11 C10 H10A 111.6 . . ?
C11 C10 H10B 106.3 . . ?
C11 C10 H10C 110.5 . . ?
H10A C10 H10B 109.4 . . ?
H10A C10 H10C 109.5 . . ?
H10B C10 H10C 109.5 . . ?
H30A C30 H30B 109.4 . . ?
H30A C30 H30C 109.5 . . ?
H30B C30 H30C 109.3 . . ?
C29 C30 H30A 112.3 . . ?
C29 C30 H30B 100.0 . . ?
C29 C30 H30C 115.7 . . ?
S10 C29 H29 98.0 . . ?
C30 C29 S10 118(2) . . ?
C30 C29 H29 94.6 . . ?
C30 C29 C28 115(2) . . ?
C28 C29 S10 121(2) . . ?
C28 C29 H29 99.8 . . ?
C29 C28 H28A 109.5 . . ?
C29 C28 H28B 109.6 . . ?
C29 C28 H28C 109.2 . . ?
H28A C28 H28B 109.5 . . ?
H28A C28 H28C 109.5 . . ?
H28B C28 H28C 109.5 . . ?
S5 C14 H14 114.8 . . ?
C15 C14 S5 101(3) . . ?
C15 C14 H14 118.0 . . ?
C15 C14 C13 112(2) . . ?
C13 C14 S5 112(4) . . ?
C13 C14 H14 99.5 . . ?
C14 C15 H15A 112.1 . . ?
C14 C15 H15B 110.2 . . ?
C14 C15 H15C 106.0 . . ?
H15A C15 H15B 109.5 . . ?
H15A C15 H15C 109.5 . . ?
H15B C15 H15C 109.4 . . ?
C14 C13 H13A 110.2 . . ?
C14 C13 H13B 106.4 . . ?
C14 C13 H13C 111.7 . . ?
H13A C13 H13B 109.5 . . ?
H13A C13 H13C 109.5 . . ?
H13B C13 H13C 109.4 . . ?
C41 O16 Ag27 108.9(17) . . ?
C41 O16 Ag28 110(3) . . ?
O16 C41 C42 88.2(12) . . ?
O15 C41 O16 99.5(19) . . ?
O15 C41 C42 108.0(12) . . ?
C41 C42 H42A 109.5 . . ?
C41 C42 H42B 109.5 . . ?
C41 C42 H42C 109.5 . . ?
H42A C42 H42B 109.5 . . ?
H42A C42 H42C 109.5 . . ?
H42B C42 H42C 109.5 . . ?
H24A C24 H24B 109.5 . . ?
H24A C24 H24C 109.4 . . ?
H24B C24 H24C 109.4 . . ?
C23 C24 H24A 109.5 . . ?
C23 C24 H24B 107.9 . . ?
C23 C24 H24C 111.2 . . ?
S8 C23 H23 98.7 . . ?
C24 C23 S8 98(3) . . ?
C24 C23 H23 98.4 . . ?
C24 C23 C22 112(2) . . ?
C22 C23 S8 142(5) . . ?
C22 C23 H23 98.8 . . ?
C23 C22 H22A 105.7 . . ?
C23 C22 H22B 111.2 . . ?
C23 C22 H22C 111.4 . . ?
H22A C22 H22B 109.5 . . ?
H22A C22 H22C 109.5 . . ?
H22B C22 H22C 109.4 . . ?
C41 O15 Ag7 109.8(17) . . ?
O12 C37 O12 136(3) 7_556 . ?
O12 C37 C38 111.9(13) . . ?
O12 C37 C38 111.9(13) 7_556 . ?
C37 C38 H38A 109.5 . . ?
C37 C38 H38B 109.5 . . ?
C37 C38 H38C 109.5 . . ?
H38A C38 H38B 109.5 . . ?
H38A C38 H38C 109.5 . . ?
H38B C38 H38C 109.5 . . ?
C17 C16 H16A 113.9 . . ?
C17 C16 H16B 104.0 . . ?
C17 C16 H16C 110.7 . . ?
H16A C16 H16B 109.5 . . ?
H16A C16 H16C 109.3 . . ?
H16B C16 H16C 109.3 . . ?
C17 C18 H18A 111.5 . . ?
C17 C18 H18B 103.9 . . ?
C17 C18 H18C 112.8 . . ?
H18A C18 H18B 109.5 . . ?
H18A C18 H18C 109.5 . . ?
H18B C18 H18C 109.4 . . ?
Ag12 O19 Ag12 103.8(10) 8_666 . ?
S11 Ag30 S10 108.3(7) . 7_556 ?
S11 Ag30 Ag26 53.6(4) . . ?
S11 Ag30 Ag26 117.1(8) . 7_556 ?
S11 Ag30 Ag23 68.6(5) . 7_556 ?
S11 Ag30 Ag30 107.7(8) . 7_556 ?
S10 Ag30 Ag23 41.7(4) 7_556 7_556 ?
S10 Ag30 Ag30 99.8(10) 7_556 7_556 ?
S14 Ag30 S11 127.3(8) . . ?
S14 Ag30 S10 119.5(9) . 7_556 ?
S14 Ag30 Ag26 85.1(8) . 7_556 ?
S14 Ag30 Ag26 85.2(7) . . ?
S14 Ag30 Ag23 160.9(11) . 7_556 ?
S14 Ag30 Ag30 46.1(6) . 7_556 ?
Ag26 Ag30 S10 115.4(9) . 7_556 ?
Ag26 Ag30 S10 45.9(4) 7_556 7_556 ?
Ag26 Ag30 Ag26 84.6(7) . 7_556 ?
Ag26 Ag30 Ag23 100.0(6) . 7_556 ?
Ag26 Ag30 Ag23 77.2(6) 7_556 7_556 ?
Ag26 Ag30 Ag30 53.9(6) 7_556 7_556 ?
Ag26 Ag30 Ag30 54.1(5) . 7_556 ?
Ag30 Ag30 Ag23 123.7(7) 7_556 7_556 ?

loop_
_geom_bond_atom_site_label_1
_geom_bond_atom_site_label_2
_geom_bond_distance
_geom_bond_site_symmetry_2
_geom_bond_publ_flag
Nb3 Nb1 3.340(2) . ?
Nb3 Nb2 3.349(2) 7_556 ?
Nb3 O3 1.974(11) 7_556 ?
Nb3 O10 1.979(12) . ?
Nb3 O6 1.751(12) . ?
Nb3 O5 1.981(11) . ?
Nb3 O7 2.3746(16) . ?
Nb3 O9 1.998(11) . ?
Nb1 Nb2 3.357(2) . ?
Nb1 Nb2 3.357(2) 7_556 ?
Nb1 O3 2.002(11) . ?
Nb1 O3 2.002(11) 7_556 ?
Nb1 O1 1.781(18) . ?
Nb1 O2 1.993(12) . ?
Nb1 O2 1.993(12) 7_556 ?
Nb1 O7 2.374(14) . ?
Nb2 Ag4 3.347(3) . ?
Nb2 O8 1.992(13) . ?
Nb2 O2 2.002(13) . ?
Nb2 O5 2.004(12) . ?
Nb2 O7 2.3773(14) . ?
Nb2 O4 1.789(11) . ?
Nb2 O9 1.970(13) 7_556 ?
Nb2 K1 3.897(4) . ?
Nb4 O10 2.008(13) . ?
Nb4 O10 2.008(13) 7_556 ?
Nb4 O8 2.007(12) 7_556 ?
Nb4 O8 2.007(12) . ?
Nb4 O7 2.377(14) . ?
Nb4 O11 1.76(2) . ?
Nb4 K1 3.836(4) . ?
Nb4 K1 3.836(4) 7_556 ?
Ag1 Ag1 3.088(4) 7_556 ?
Ag1 Ag3 3.092(3) 7_556 ?
Ag1 S2 2.515(6) . ?
Ag1 S1 2.594(6) 7_556 ?
Ag1 O1 2.435(14) . ?
Ag1 O12 2.26(2) . ?
Ag2 Ag4 3.348(3) . ?
Ag2 Ag5 2.968(3) . ?
Ag2 S2 2.504(6) . ?
Ag2 S1 2.539(6) . ?
Ag2 S3 2.696(6) . ?
Ag8 Ag11 3.002(3) 7_556 ?
Ag8 S12 2.394(6) . ?
Ag8 S6 2.365(7) . ?
Ag8 O6 2.494(11) . ?
Ag8 Ag28 2.985(6) . ?
Ag11 Ag4 3.305(3) . ?
Ag11 S4 2.464(6) . ?
Ag11 S12 2.494(6) 7_556 ?
Ag11 O9 2.499(10) 7_556 ?
Ag11 Ag22 3.082(6) . ?
Ag11 Ag21 3.302(15) . ?
Ag11 Ag15 3.371(5) . ?
Ag10 Ag9 3.222(3) . ?
Ag10 Ag5 3.041(4) . ?
Ag10 S3 2.422(6) . ?
Ag10 S7 2.457(8) . ?
Ag10 O4 2.503(14) . ?
Ag10 Ag13 3.085(5) . ?
Ag10 Ag17 3.359(9) . ?
Ag10 Ag18 2.962(6) . ?
Ag9 Ag5 3.160(4) . ?
Ag9 Ag19 3.029(7) . ?
Ag9 S9 2.656(7) 7_556 ?
Ag9 S7 2.576(6) . ?
Ag9 S5 2.567(7) . ?
Ag9 O5 2.563(13) . ?
Ag9 Ag20 3.202(11) . ?
Ag9 Ag27 2.947(9) . ?
Ag3 Ag4 2.991(4) . ?
Ag3 Ag6 3.172(4) 7_556 ?
Ag3 S1 2.521(6) . ?
Ag3 S6 2.453(7) 7_556 ?
Ag3 O3 2.373(11) . ?
Ag4 S4 2.462(5) . ?
Ag4 S1 2.469(6) . ?
Ag4 O2 2.518(12) . ?
Ag4 Ag13 3.237(7) . ?
Ag4 Ag14 2.483(10) . ?
Ag5 Ag6 2.956(4) . ?
Ag5 S3 2.662(6) . ?
Ag5 S5 2.620(7) . ?
Ag5 O5 2.517(14) . ?
Ag6 S2 2.472(6) . ?
Ag6 S5 2.634(7) . ?
Ag6 O13 2.31(3) . ?
Ag6 Ag7 2.884(4) . ?
Ag19 S7 2.714(9) . ?
Ag19 S11 2.442(10) . ?
Ag19 O8 2.581(14) . ?
Ag19 Ag17 3.089(14) . ?
S2 C5 1.84(2) . ?
S4 Ag15 2.655(7) . ?
S4 Ag16 2.375(7) . ?
S4 Ag13 2.649(7) . ?
S4 Ag14 2.465(7) . ?
S4 C11 1.83(3) . ?
S1 C2 1.868(19) . ?
S3 Ag13 2.530(7) . ?
S3 Ag14 2.426(7) . ?
S3 C8 1.82(3) . ?
S12 Ag28 2.941(17) . ?
S12 Ag22 2.786(14) 7_556 ?
S12 Ag24 2.423(7) 7_556 ?
S12 C35 1.81(4) . ?
S9 Ag20 2.383(9) 7_556 ?
S9 Ag27 2.703(9) 7_556 ?
S9 Ag28 2.428(10) 7_556 ?
S9 Ag24 2.455(7) . ?
S9 Ag23 2.468(8) . ?
S9 C26 1.84(3) . ?
S6 C17 1.90(2) . ?
S6 Ag7 2.581(8) . ?
S7 Ag17 2.365(9) . ?
S7 Ag18 2.666(14) . ?
S7 C20 1.90(4) . ?
S11 Ag20 2.512(10) . ?
S11 Ag25 2.477(9) . ?
S11 Ag26 2.402(9) . ?
S11 Ag12 2.491(9) . ?
S11 Ag29 2.520(9) . ?
S11 K1 2.520(9) . ?
S11 C32 1.90(2) . ?
S11 Ag30 2.54(2) . ?
S5 Ag7 2.690(8) . ?
S5 Ag27 2.668(11) . ?
S5 C14 1.98(5) . ?
S10 Ag25 2.694(11) . ?
S10 Ag26 2.222(10) . ?
S10 Ag22 2.460(10) . ?
S10 Ag21 2.699(11) . ?
S10 Ag12 2.526(8) 7_556 ?
S10 Ag23 2.232(10) . ?
S10 K1 3.711(10) . ?
S10 C29 1.74(3) . ?
S10 Ag30 2.91(2) 7_556 ?
S8 Ag22 2.88(2) . ?
S8 Ag21 2.253(12) . ?
S8 Ag15 2.557(9) . ?
S8 Ag17 2.377(10) . ?
S8 Ag18 2.436(9) . ?
S8 Ag29 2.434(9) . ?
S8 K1 2.434(9) . ?
S8 C23 1.88(2) . ?
S13 Ag15 2.698(10) . ?
S13 Ag15 2.916(11) 7 ?
S13 Ag16 2.458(8) 7 ?
S13 Ag16 2.513(10) . ?
S13 Ag18 2.577(16) . ?
S14 Ag30 2.35(2) . ?
S14 Ag30 2.35(2) 2_665 ?
S14 Ag30 2.35(2) 7_556 ?
S14 Ag30 2.35(2) 8_666 ?
O10 Ag20 2.450(13) . ?
O8 Ag21 2.407(15) . ?
O8 Ag29 2.406(12) . ?
O8 K1 2.406(12) . ?
O17 Ag25 2.514(19) 2_665 ?
O17 Ag25 2.514(19) . ?
O6 Ag27 2.419(13) . ?
O6 Ag28 2.423(15) . ?
O13 C39 1.23(2) . ?
C17 H17 1.0001 . ?
C17 C16 1.50(2) . ?
C17 C18 1.47(2) . ?
O11 Ag26 2.291(15) 7_556 ?
O11 Ag26 2.291(15) . ?
O4 Ag18 2.379(14) . ?
Ag7 Ag27 2.749(6) . ?
Ag7 O14 2.32(3) . ?
Ag7 O15 2.17(3) . ?
Ag20 Ag23 2.031(14) 7_556 ?
Ag26 Ag21 2.920(17) . ?
Ag26 Ag30 2.77(3) 7_556 ?
Ag26 Ag30 2.76(2) . ?
Ag27 O16 2.16(3) . ?
Ag28 O16 2.34(5) . ?
Ag22 Ag24 2.45(2) . ?
Ag15 Ag13 3.346(7) . ?
Ag15 Ag17 3.159(10) . ?
Ag16 Ag16 2.472(8) 7 ?
Ag16 Ag14 2.909(9) . ?
Ag12 O19 2.566(16) . ?
Ag23 Ag30 3.28(2) 7_556 ?
K1 H33B 2.9515 . ?
K1 H33C 2.9618 . ?
K1 H24A 2.8615 . ?
C26 H26 0.9993 . ?
C26 C27 1.63(5) . ?
C26 C25 1.45(4) . ?
C27 H27A 0.9798 . ?
C27 H27B 0.9801 . ?
C27 H27C 0.9793 . ?
C25 H25A 0.9806 . ?
C25 H25B 0.9806 . ?
C25 H25C 0.9797 . ?
C35 H35 0.9997 . ?
C35 C36 1.48(2) . ?
C35 C34 1.49(2) . ?
C36 H36A 0.9799 . ?
C36 H36B 0.9799 . ?
C36 H36C 0.9800 . ?
C34 H34A 0.9794 . ?
C34 H34B 0.9799 . ?
C34 H34C 0.9805 . ?
C8 H8 1.0001 . ?
C8 C9 1.43(4) . ?
C8 C7 1.61(4) . ?
C9 H9A 0.9805 . ?
C9 H9B 0.9813 . ?
C9 H9C 0.9809 . ?
C7 H7A 0.9796 . ?
C7 H7B 0.9777 . ?
C7 H7C 0.9799 . ?
C5 H5 0.9993 . ?
C5 C4 1.55(4) . ?
C5 C6 1.54(4) . ?
C4 H4A 0.9799 . ?
C4 H4B 0.9809 . ?
C4 H4C 0.9807 . ?
C6 H6A 0.9793 . ?
C6 H6B 0.9798 . ?
C6 H6C 0.9797 . ?
O12 C37 1.100(18) . ?
C2 H2 0.9997 . ?
C2 C3 1.57(2) . ?
C2 C1 1.57(2) . ?
C3 H3A 0.9801 . ?
C3 H3B 0.9800 . ?
C3 H3C 0.9798 . ?
O14 C39 1.46(2) . ?
C39 C40 1.41435(2) . ?
C40 H40A 0.9801 . ?
C40 H40B 0.9801 . ?
C40 H40C 0.9801 . ?
C1 H1A 0.9798 . ?
C1 H1B 0.9803 . ?
C1 H1C 0.9808 . ?
C32 H32 0.9994 . ?
C32 C31 1.52(3) . ?
C32 C33 1.51(3) . ?
C31 H31A 0.9811 . ?
C31 H31B 0.9800 . ?
C31 H31C 0.9805 . ?
C33 H33A 0.9793 . ?
C33 H33B 0.9798 . ?
C33 H33C 0.9790 . ?
C20 H20 1.0009 . ?
C20 C19 1.52(2) . ?
C20 C21 1.52(2) . ?
C19 H19A 0.9790 . ?
C19 H19B 0.9797 . ?
C19 H19C 0.9804 . ?
C21 H21A 0.9798 . ?
C21 H21B 0.9815 . ?
C21 H21C 0.9794 . ?
C12 H12A 0.9796 . ?
C12 H12B 0.9803 . ?
C12 H12C 0.9803 . ?
C12 C11 1.49(2) . ?
C11 H11 1.0008 . ?
C11 C10 1.47(2) . ?
C10 H10A 0.9803 . ?
C10 H10B 0.9809 . ?
C10 H10C 0.9795 . ?
C30 H30A 0.9795 . ?
C30 H30B 0.9804 . ?
C30 H30C 0.9802 . ?
C30 C29 1.48(2) . ?
C29 H29 1.0009 . ?
C29 C28 1.50(2) . ?
C28 H28A 0.9799 . ?
C28 H28B 0.9802 . ?
C28 H28C 0.9800 . ?
C14 H14 0.9995 . ?
C14 C15 1.51(2) . ?
C14 C13 1.53(2) . ?
C15 H15A 0.9793 . ?
C15 H15B 0.9806 . ?
C15 H15C 0.9799 . ?
C13 H13A 0.9799 . ?
C13 H13B 0.9797 . ?
C13 H13C 0.9800 . ?
O16 C41 1.35(2) . ?
C41 C42 1.61908(3) . ?
C41 O15 1.31(2) . ?
C42 H42A 0.9801 . ?
C42 H42B 0.9801 . ?
C42 H42C 0.9799 . ?
C24 H24A 0.9805 . ?
C24 H24B 0.9796 . ?
C24 H24C 0.9816 . ?
C24 C23 1.49(3) . ?
C23 H23 1.0004 . ?
C23 C22 1.50(2) . ?
C22 H22A 0.9794 . ?
C22 H22B 0.9798 . ?
C22 H22C 0.9798 . ?
C37 C38 1.60232(2) . ?
C38 H38A 0.9802 . ?
C38 H38B 0.9800 . ?
C38 H38C 0.9800 . ?
C16 H16A 0.9798 . ?
C16 H16B 0.9800 . ?
C16 H16C 0.9820 . ?
C18 H18A 0.9799 . ?
C18 H18B 0.9803 . ?
C18 H18C 0.9816 . ?
Ag30 Ag30 3.25(5) 7_556 ?

loop_
_geom_torsion_atom_site_label_1
_geom_torsion_atom_site_label_2
_geom_torsion_atom_site_label_3
_geom_torsion_atom_site_label_4
_geom_torsion
_geom_torsion_site_symmetry_1
_geom_torsion_site_symmetry_2
_geom_torsion_site_symmetry_3
_geom_torsion_site_symmetry_4
_geom_torsion_publ_flag
Nb3 Nb1 O1 Ag1 -163.65(7) 7_556 . . . ?
Nb3 Nb1 O1 Ag1 -163.65(7) . . . 7_556 ?
Nb3 Nb1 O1 Ag1 16.35(7) . . . . ?
Nb3 Nb1 O1 Ag1 16.35(7) 7_556 . . 7_556 ?
Nb3 Nb2 O4 Ag10 -163.2(2) 7_556 . . . ?
Nb3 Nb2 O4 Ag18 104.2(10) 7_556 . . . ?
Nb1 Nb3 O6 Ag8 -72.5(8) . . . . ?
Nb1 Nb3 O6 Ag27 110.1(17) . . . . ?
Nb1 Nb3 O6 Ag28 179.3(9) . . . . ?
Nb1 Nb2 O4 Ag10 -76.0(8) . . . . ?
Nb1 Nb2 O4 Ag18 -168.6(5) . . . . ?
Nb2 Nb3 O6 Ag8 19.2(12) 7_556 . . . ?
Nb2 Nb3 O6 Ag27 -158.1(13) 7_556 . . . ?
Nb2 Nb3 O6 Ag28 -88.9(13) 7_556 . . . ?
Nb2 Nb1 O1 Ag1 -73.28(8) . . . 7_556 ?
Nb2 Nb1 O1 Ag1 106.72(8) 7_556 . . 7_556 ?
Nb2 Nb1 O1 Ag1 106.71(8) . . . . ?
Nb2 Nb1 O1 Ag1 -73.28(8) 7_556 . . . ?
Ag1 S2 C5 C4 66(2) . . . . ?
Ag1 S2 C5 C6 -51(3) . . . . ?
Ag1 S1 C2 C3 -87.0(19) 7_556 . . . ?
Ag1 S1 C2 C1 25(2) 7_556 . . . ?
Ag1 O12 C37 O12 -17.5(10) . . . 7_556 ?
Ag1 O12 C37 C38 162.5(10) . . . . ?
Ag2 S2 C5 C4 -35(3) . . . . ?
Ag2 S2 C5 C6 -152(2) . . . . ?
Ag2 S1 C2 C3 16(2) . . . . ?
Ag2 S1 C2 C1 128.0(17) . . . . ?
Ag2 S3 C8 C9 174(2) . . . . ?
Ag2 S3 C8 C7 48(2) . . . . ?
Ag8 S12 C35 C36 -62(3) . . . . ?
Ag8 S12 C35 C34 65(3) . . . . ?
Ag8 S6 C17 C16 -165.5(18) . . . . ?
Ag8 S6 C17 C18 -38(2) . . . . ?
Ag11 S4 C11 C12 42(3) . . . . ?
Ag11 S4 C11 C10 -91(2) . . . . ?
Ag11 S12 C35 C36 22(3) 7_556 . . . ?
Ag11 S12 C35 C34 150(2) 7_556 . . . ?
Ag10 S3 C8 C9 -33(3) . . . . ?
Ag10 S3 C8 C7 -159.1(17) . . . . ?
Ag9 S9 C26 C27 -152(2) 7_556 . . . ?
Ag9 S9 C26 C25 -30(3) 7_556 . . . ?
Ag3 S1 C2 C3 -168.7(15) . . . . ?
Ag3 S1 C2 C1 -56(2) . . . . ?
Ag3 S6 C17 C16 85(2) 7_556 . . . ?
Ag3 S6 C17 C18 -148(2) 7_556 . . . ?
Ag4 Nb2 O4 Ag10 -110.5(7) . . . . ?
Ag4 Nb2 O4 Ag18 156.9(11) . . . . ?
Ag4 S4 C11 C12 138(2) . . . . ?
Ag4 S4 C11 C10 4(3) . . . . ?
Ag4 S1 C2 C3 109.4(18) . . . . ?
Ag4 S1 C2 C1 -138.3(18) . . . . ?
Ag5 S3 C8 C9 -112(2) . . . . ?
Ag5 S3 C8 C7 121.5(18) . . . . ?
Ag6 S2 C5 C4 -162(2) . . . . ?
Ag6 S2 C5 C6 81(2) . . . . ?
Ag6 O13 C39 O14 -6(3) . . . . ?
Ag6 O13 C39 C40 177.1(13) . . . . ?
O3 Nb3 O6 Ag8 -72.0(8) 7_556 . . . ?
O3 Nb3 O6 Ag27 110.6(17) 7_556 . . . ?
O3 Nb3 O6 Ag28 179.8(11) 7_556 . . . ?
O3 Nb1 O1 Ag1 16.7(4) 7_556 . . . ?
O3 Nb1 O1 Ag1 -163.3(4) . . . . ?
O3 Nb1 O1 Ag1 16.7(4) . . . 7_556 ?
O3 Nb1 O1 Ag1 -163.3(4) 7_556 . . 7_556 ?
O10 Nb3 O6 Ag8 108.6(7) . . . . ?
O10 Nb3 O6 Ag27 -68.8(18) . . . . ?
O10 Nb3 O6 Ag28 0.4(13) . . . . ?
O10 Nb4 O11 Ag26 110.9(4) . . . . ?
O10 Nb4 O11 Ag26 -69.1(4) . . . 7_556 ?
O10 Nb4 O11 Ag26 -69.1(4) 7_556 . . . ?
O10 Nb4 O11 Ag26 110.9(4) 7_556 . . 7_556 ?
O8 Nb2 O4 Ag10 104.0(7) . . . . ?
O8 Nb2 O4 Ag18 11.4(11) . . . . ?
O8 Nb4 O11 Ag26 -158.8(4) 7_556 . . . ?
O8 Nb4 O11 Ag26 21.2(4) . . . . ?
O8 Nb4 O11 Ag26 -158.8(4) . . . 7_556 ?
O8 Nb4 O11 Ag26 21.2(4) 7_556 . . 7_556 ?
O2 Nb1 O1 Ag1 -73.3(4) 7_556 . . . ?
O2 Nb1 O1 Ag1 -73.3(4) . . . 7_556 ?
O2 Nb1 O1 Ag1 106.7(4) 7_556 . . 7_556 ?
O2 Nb1 O1 Ag1 106.7(4) . . . . ?
O2 Nb2 O4 Ag10 -75.5(7) . . . . ?
O2 Nb2 O4 Ag18 -168.1(9) . . . . ?
O5 Nb3 O6 Ag8 -162.9(7) . . . . ?
O5 Nb3 O6 Ag27 19.8(19) . . . . ?
O5 Nb3 O6 Ag28 89.0(12) . . . . ?
O5 Nb2 O4 Ag10 15.1(8) . . . . ?
O5 Nb2 O4 Ag18 -77.5(11) . . . . ?
Ag7 S6 C17 C16 -64(2) . . . . ?
Ag7 S6 C17 C18 63(2) . . . . ?
Ag7 O14 C39 O13 11(3) . . . . ?
Ag7 O14 C39 C40 -171.6(7) . . . . ?
O9 Nb3 O6 Ag8 19.4(9) . . . . ?
O9 Nb3 O6 Ag27 -157.9(17) . . . . ?
O9 Nb3 O6 Ag28 -88.7(13) . . . . ?
O9 Nb2 O4 Ag10 -165.2(7) 7_556 . . . ?
O9 Nb2 O4 Ag18 102.2(10) 7_556 . . . ?
Ag20 S9 C26 C27 119(2) 7_556 . . . ?
Ag20 S9 C26 C25 -119(2) 7_556 . . . ?
Ag25 S10 C29 C30 -166(3) . . . . ?
Ag25 S10 C29 C28 41(3) . . . . ?
Ag26 S10 C29 C30 -173(2) . . . . ?
Ag26 S10 C29 C28 34(4) . . . . ?
Ag27 S9 C26 C27 -81(2) 7_556 . . . ?
Ag27 S9 C26 C25 42(2) 7_556 . . . ?
Ag27 O16 C41 C42 178(3) . . . . ?
Ag27 O16 C41 O15 70(3) . . . . ?
Ag28 S12 C35 C36 -134(2) . . . . ?
Ag28 S12 C35 C34 -7(3) . . . . ?
Ag28 S9 C26 C27 -48(2) 7_556 . . . ?
Ag28 S9 C26 C25 74(2) 7_556 . . . ?
Ag28 O16 C41 C42 -144(2) . . . . ?
Ag28 O16 C41 O15 108(3) . . . . ?
Ag22 S12 C35 C36 105(2) 7_556 . . . ?
Ag22 S12 C35 C34 -128(2) 7_556 . . . ?
Ag22 S10 C29 C30 83(3) . . . . ?
Ag22 S10 C29 C28 -70(3) . . . . ?
Ag22 S8 C23 C24 114(4) . . . . ?
Ag22 S8 C23 C22 -103(7) . . . . ?
Ag21 S10 C29 C30 105(3) . . . . ?
Ag21 S10 C29 C28 -48(4) . . . . ?
Ag21 S8 C23 C24 97(4) . . . . ?
Ag21 S8 C23 C22 -119(7) . . . . ?
Ag15 S4 C11 C12 -51(3) . . . . ?
Ag15 S4 C11 C10 176(2) . . . . ?
Ag15 S8 C23 C24 -105(4) . . . . ?
Ag15 S8 C23 C22 38(8) . . . . ?
Ag16 S4 C11 C12 -84(2) . . . . ?
Ag16 S4 C11 C10 142(2) . . . . ?
Ag13 S4 C11 C12 -136(2) . . . . ?
Ag13 S4 C11 C10 90(2) . . . . ?
Ag13 S3 C8 C9 48(3) . . . . ?
Ag13 S3 C8 C7 -78.0(19) . . . . ?
Ag14 S4 C11 C12 -158(2) . . . . ?
Ag14 S4 C11 C10 69(2) . . . . ?
Ag14 S3 C8 C9 70(3) . . . . ?
Ag14 S3 C8 C7 -56(2) . . . . ?
Ag12 S10 C29 C30 -78(3) 7_556 . . . ?
Ag12 S10 C29 C28 128(3) 7_556 . . . ?
Ag24 S12 C35 C36 171(2) 7_556 . . . ?
Ag24 S12 C35 C34 -62(3) 7_556 . . . ?
Ag24 S9 C26 C27 16(3) . . . . ?
Ag24 S9 C26 C25 139(2) . . . . ?
Ag23 S9 C26 C27 65(2) . . . . ?
Ag23 S9 C26 C25 -172(2) . . . . ?
Ag23 S10 C29 C30 -7(4) . . . . ?
Ag23 S10 C29 C28 -161(3) . . . . ?
Ag17 S8 C23 C24 -24(6) . . . . ?
Ag17 S8 C23 C22 119(7) . . . . ?
Ag18 S8 C23 C24 -53(5) . . . . ?
Ag18 S8 C23 C22 90(7) . . . . ?
Ag29 S8 C23 C24 43(5) . . . . ?
Ag29 S8 C23 C22 -174(7) . . . . ?
K1 Nb2 O4 Ag10 106.7(7) . . . . ?
K1 S10 C29 C30 138(3) . . . . ?
K1 S10 C29 C28 -15(4) . . . . ?
K1 S8 C23 C24 43(5) . . . . ?
K1 S8 C23 C22 -174(7) . . . . ?
O16 C41 O15 Ag7 -91(3) . . . . ?
C42 C41 O15 Ag7 178.2(18) . . . . ?
Ag30 S10 C29 C30 -97(3) 7_556 . . . ?
Ag30 S10 C29 C28 110(3) 7_556 . . . ?

loop_
_smtbx_masks_void_nr
_smtbx_masks_void_average_x
_smtbx_masks_void_average_y
_smtbx_masks_void_average_z
_smtbx_masks_void_volume
_smtbx_masks_void_count_electrons
_smtbx_masks_void_content
1 0.000 0.000 0.500 166.1 45.0 '4 H3O'
2 0.000 0.500 -0.296 600.6 164.0 '4 H9O4'
3 0.178 0.178 0.000 129.1 13.9 '1.5 H2O'
4 0.322 0.678 0.500 129.1 13.7 '1.5 H2O'
5 0.500 0.000 -0.783 600.6 163.3 '4 H9O4'
6 0.500 0.500 1.000 166.1 44.9 '4 H3O'
7 0.678 0.322 0.500 129.1 15.1 '1.5 H2O'
8 0.822 0.822 0.000 129.1 14.5 '1.5 H2O'
